data_1559566
loop_
_publ_author_name
'Xing, Tian'
'Prior, Timothy J.'
'Elsegood, Mark R. J.'
'Semikolenova, Nina V.'
'Soshnikov, Igor E.'
'Bryliakov, Konstantin'
'Chen, Kai'
'Redshaw, Carl'

_publ_section_title
;
 Vanadium complexes derived from oxacalix[6]arenes: structural studies and
 use in the ring opening homo-/co-polymerization of
 \e-caprolactone/\d-valerolactone and ethylene polymerization
;
_journal_issue 2
_journal_name_full 'Catalysis Science &amp; Technology'
_journal_page_first 624
_journal_page_last 636
_journal_paper_doi 10.1039/D0CY01979H
_journal_volume 11
_journal_year 2021
_chemical_formula_moiety
;
2(C82 H96 N2 O8 V2), 7CH3CN, 0.5CH2Cl2
;
_chemical_formula_sum 'C355 H421 Cl2 N21 O32 V8'
_chemical_formula_weight 5972.52
_space_group_crystal_system triclinic
_space_group_IT_number 2
_space_group_name_Hall '-P 1'
_space_group_name_H-M_alt 'P -1'
_atom_sites_solution_hydrogens geom
_audit_creation_method SHELXL-2017/1
_audit_update_record
;
2020-04-22 deposited with the CCDC.	2020-11-19 downloaded from the CCDC.
;
_cell_angle_alpha 69.271(2)
_cell_angle_beta 76.567(2)
_cell_angle_gamma 78.6270(10)
_cell_formula_units_Z 1
_cell_length_a 19.7899(3)
_cell_length_b 20.6775(3)
_cell_length_c 22.7696(5)
_cell_measurement_reflns_used 34621
_cell_measurement_temperature 100(2)
_cell_measurement_theta_max 27.483
_cell_measurement_theta_min 2.181
_cell_volume 8407.9(3)
_computing_cell_refinement
;
CrysAlisPro, Agilent Technologies,
Version 1.171.37.35 (release 13-08-2014 CrysAlis171 .NET)
(compiled Aug 13 2014,18:06:01)
;
_computing_data_collection
;
CrystalClear-SM Expert 3.1 b27 (Rigaku, 2013)
;
_computing_data_reduction
;
CrysAlisPro, Agilent Technologies,
Version 1.171.37.35 (release 13-08-2014 CrysAlis171 .NET)
(compiled Aug 13 2014,18:06:01)
;
_computing_structure_refinement 'SHELXL-2017/1 (Sheldrick, 2017)'
_computing_structure_solution 'SHELXT (Sheldrick, 2015)'
_diffrn_ambient_temperature 100(2)
_diffrn_detector_area_resol_mean 28.5714
_diffrn_measured_fraction_theta_full 0.999
_diffrn_measured_fraction_theta_max 0.995
_diffrn_measurement_device_type 'Rigaku HG Saturn724+ (2x2 bin mode)'
_diffrn_measurement_method \w-scans
_diffrn_radiation_type MoK\a
_diffrn_radiation_wavelength 0.71073
_diffrn_reflns_av_R_equivalents 0.0616
_diffrn_reflns_av_unetI/netI 0.0850
_diffrn_reflns_Laue_measured_fraction_full 0.999
_diffrn_reflns_Laue_measured_fraction_max 0.995
_diffrn_reflns_limit_h_max 25
_diffrn_reflns_limit_h_min -25
_diffrn_reflns_limit_k_max 26
_diffrn_reflns_limit_k_min -26
_diffrn_reflns_limit_l_max 29
_diffrn_reflns_limit_l_min -29
_diffrn_reflns_number 110251
_diffrn_reflns_point_group_measured_fraction_full 0.999
_diffrn_reflns_point_group_measured_fraction_max 0.995
_diffrn_reflns_theta_full 25.242
_diffrn_reflns_theta_max 27.530
_diffrn_reflns_theta_min 1.889
_diffrn_source 'Rotating Anode'
_exptl_absorpt_coefficient_mu 0.294
_exptl_absorpt_correction_T_max 1.000
_exptl_absorpt_correction_T_min 0.74421
_exptl_absorpt_correction_type multi-scan
_exptl_absorpt_process_details
;
CrysAlisPro, Agilent Technologies,
Version 1.171.37.35 (release 13-08-2014 CrysAlis171 .NET)
(compiled Aug 13 2014,18:06:01)
Empirical absorption correction using spherical harmonics,
 implemented in SCALE3 ABSPACK scaling algorithm.
Empirical absorption correction using spherical harmonics,
 implemented in SCALE3 ABSPACK scaling algorithm.
;
_exptl_crystal_colour orange
_exptl_crystal_density_diffrn 1.180
_exptl_crystal_description 'flat fragment'
_exptl_crystal_F_000 3172
_exptl_crystal_size_max 0.06
_exptl_crystal_size_mid 0.06
_exptl_crystal_size_min 0.02
_refine_diff_density_max 2.043
_refine_diff_density_min -0.865
_refine_diff_density_rms 0.100
_refine_ls_extinction_method none
_refine_ls_goodness_of_fit_ref 1.026
_refine_ls_hydrogen_treatment constr
_refine_ls_matrix_type full
_refine_ls_number_parameters 1863
_refine_ls_number_reflns 38573
_refine_ls_number_restraints 39
_refine_ls_restrained_S_all 1.031
_refine_ls_R_factor_all 0.1417
_refine_ls_R_factor_gt 0.0881
_refine_ls_shift/su_max 0.018
_refine_ls_shift/su_mean 0.000
_refine_ls_structure_factor_coef Fsqd
_refine_ls_weighting_details 'w=1/[\s^2^(Fo^2^)+(0.1211P)^2^+17.9933P] where P=(Fo^2^+2Fc^2^)/3'
_refine_ls_weighting_scheme calc
_refine_ls_wR_factor_gt 0.2230
_refine_ls_wR_factor_ref 0.2564
_reflns_Friedel_coverage 0.000
_reflns_number_gt 24217
_reflns_number_total 38573
_reflns_threshold_expression 'I > 2\s(I)'
_cod_data_source_file d0cy01979h2.cif
_cod_data_source_block 3
_cod_depositor_comments 'Adding full bibliography for 1559560--1559566.cif.'
_cod_database_code 1559566
_shelx_shelxl_version_number 2017/1
_shelx_space_group_comment
;
The symmetry employed for this shelxl refinement is uniquely defined
by the following loop, which should always be used as a source of
symmetry information in preference to the above space-group names.
They are only intended as comments.
;

loop_
_space_group_symop_operation_xyz
'x, y, z'
'-x, -y, -z'

loop_
_atom_site_label
_atom_site_type_symbol
_atom_site_fract_x
_atom_site_fract_y
_atom_site_fract_z
_atom_site_U_iso_or_equiv
_atom_site_adp_type
_atom_site_occupancy
_atom_site_site_symmetry_order
_atom_site_calc_flag
_atom_site_refinement_flags_posn
_atom_site_refinement_flags_adp
_atom_site_refinement_flags_occupancy
_atom_site_disorder_assembly
_atom_site_disorder_group
C1 C 0.47519(19) -0.01788(19) 0.23738(17) 0.0186(7) Uani 1 1 d . . . . .
C2 C 0.5303(2) -0.07091(19) 0.25283(18) 0.0207(8) Uani 1 1 d . . . . .
C3 C 0.5755(2) -0.0913(2) 0.20382(19) 0.0237(8) Uani 1 1 d . . . . .
H3 H 0.613549 -0.126817 0.213958 0.028 Uiso 1 1 calc R U . . .
C4 C 0.5665(2) -0.0612(2) 0.14038(19) 0.0238(8) Uani 1 1 d . . . . .
C5 C 0.5111(2) -0.0082(2) 0.12658(19) 0.0226(8) Uani 1 1 d . . . . .
H5 H 0.504115 0.013130 0.083639 0.027 Uiso 1 1 calc R U . . .
C6 C 0.46536(19) 0.0144(2) 0.17448(18) 0.0199(8) Uani 1 1 d . . . . .
C7 C 0.5400(2) -0.1027(2) 0.32111(19) 0.0242(8) Uani 1 1 d . . . . .
H7A H 0.495853 -0.118911 0.348590 0.029 Uiso 1 1 calc R U . . .
H7B H 0.576872 -0.143345 0.325607 0.029 Uiso 1 1 calc R U . . .
C8 C 0.6186(2) -0.0861(2) 0.0887(2) 0.0312(9) Uani 1 1 d . . . . .
C9 C 0.6914(2) -0.0672(3) 0.0850(2) 0.0456(13) Uani 1 1 d . . . . .
H9A H 0.705491 -0.088609 0.126852 0.068 Uiso 1 1 calc R U . . .
H9B H 0.725510 -0.084577 0.053491 0.068 Uiso 1 1 calc R U . . .
H9C H 0.689372 -0.016451 0.072138 0.068 Uiso 1 1 calc R U . . .
C10 C 0.6212(3) -0.1652(3) 0.1064(2) 0.0440(12) Uani 1 1 d . . . . .
H10A H 0.634132 -0.188139 0.148707 0.066 Uiso 1 1 calc R U . . .
H10B H 0.575031 -0.176330 0.107148 0.066 Uiso 1 1 calc R U . . .
H10C H 0.655995 -0.181690 0.074821 0.066 Uiso 1 1 calc R U . . .
C11 C 0.5983(2) -0.0520(3) 0.0229(2) 0.0388(11) Uani 1 1 d . . . . .
H11A H 0.596378 -0.001305 0.010655 0.058 Uiso 1 1 calc R U . . .
H11B H 0.633278 -0.069088 -0.008270 0.058 Uiso 1 1 calc R U . . .
H11C H 0.552314 -0.063729 0.024057 0.058 Uiso 1 1 calc R U . . .
C12 C 0.40826(19) 0.0754(2) 0.15949(18) 0.0209(8) Uani 1 1 d . . . . .
H12A H 0.408542 0.092226 0.112972 0.025 Uiso 1 1 calc R U . . .
H12B H 0.419210 0.113834 0.170688 0.025 Uiso 1 1 calc R U . . .
C13 C 0.30234(19) 0.0759(2) 0.24959(18) 0.0202(8) Uani 1 1 d . . . . .
C14 C 0.3353(2) 0.0588(2) 0.19415(18) 0.0216(8) Uani 1 1 d . . . . .
C15 C 0.2997(2) 0.0241(2) 0.17062(19) 0.0235(8) Uani 1 1 d . . . . .
H15 H 0.322113 0.012112 0.133524 0.028 Uiso 1 1 calc R U . . .
C16 C 0.2327(2) 0.0063(2) 0.1991(2) 0.0272(9) Uani 1 1 d . . . . .
C17 C 0.2019(2) 0.0243(2) 0.2532(2) 0.0277(9) Uani 1 1 d . . . . .
H17 H 0.156184 0.012675 0.273650 0.033 Uiso 1 1 calc R U . . .
C18 C 0.2349(2) 0.0588(2) 0.27917(19) 0.0232(8) Uani 1 1 d . . . . .
C19 C 0.1968(2) -0.0321(3) 0.1706(2) 0.0341(10) Uani 1 1 d . . . . .
C20 C 0.1943(4) 0.0087(4) 0.1017(3) 0.073(2) Uani 1 1 d . . . . .
H20A H 0.241920 0.016386 0.078406 0.110 Uiso 1 1 calc R U . . .
H20B H 0.173880 -0.017340 0.083123 0.110 Uiso 1 1 calc R U . . .
H20C H 0.165579 0.053800 0.098635 0.110 Uiso 1 1 calc R U . . .
C21 C 0.2385(4) -0.1044(3) 0.1755(4) 0.0705(19) Uani 1 1 d . . . . .
H21A H 0.240195 -0.131141 0.220370 0.106 Uiso 1 1 calc R U . . .
H21B H 0.215623 -0.129179 0.157512 0.106 Uiso 1 1 calc R U . . .
H21C H 0.286265 -0.098975 0.151660 0.106 Uiso 1 1 calc R U . . .
C22 C 0.1229(3) -0.0444(5) 0.2074(4) 0.094(3) Uani 1 1 d . . . . .
H22A H 0.124927 -0.071036 0.252238 0.141 Uiso 1 1 calc R U . . .
H22B H 0.093978 0.000587 0.204528 0.141 Uiso 1 1 calc R U . . .
H22C H 0.102278 -0.070552 0.189016 0.141 Uiso 1 1 calc R U . . .
C23 C 0.1952(2) 0.0762(2) 0.3389(2) 0.0261(9) Uani 1 1 d . . . . .
H23A H 0.169619 0.036793 0.367703 0.031 Uiso 1 1 calc R U . . .
H23B H 0.229147 0.082212 0.361822 0.031 Uiso 1 1 calc R U . . .
C24 C 0.1641(2) 0.2061(2) 0.31412(19) 0.0246(8) Uani 1 1 d . . . . .
C25 C 0.1437(2) 0.1418(2) 0.3234(2) 0.0290(9) Uani 1 1 d . . . . .
C26 C 0.0754(2) 0.1415(3) 0.3152(2) 0.0346(10) Uani 1 1 d . . . . .
H26 H 0.059831 0.098144 0.322873 0.042 Uiso 1 1 calc R U . . .
C27 C 0.0292(2) 0.2035(3) 0.2961(2) 0.0398(11) Uani 1 1 d . . . . .
C28 C 0.0518(2) 0.2654(3) 0.2892(2) 0.0360(10) Uani 1 1 d . . . . .
H28 H 0.020842 0.307499 0.278016 0.043 Uiso 1 1 calc R U . . .
C29 C 0.1185(2) 0.2683(2) 0.2981(2) 0.0283(9) Uani 1 1 d . . . . .
C30 C -0.0436(3) 0.2013(3) 0.2831(3) 0.0565(16) Uani 1 1 d . . . . .
C31 C -0.0353(4) 0.1670(6) 0.2346(6) 0.135(5) Uani 1 1 d . . . . .
H31A H -0.006568 0.192871 0.195126 0.203 Uiso 1 1 calc R U . . .
H31B H -0.012466 0.119155 0.250279 0.203 Uiso 1 1 calc R U . . .
H31C H -0.081500 0.166261 0.226195 0.203 Uiso 1 1 calc R U . . .
C32 C -0.0873(4) 0.1650(5) 0.3457(5) 0.108(3) Uani 1 1 d . . . . .
H32A H -0.091003 0.189994 0.375889 0.162 Uiso 1 1 calc R U . . .
H32B H -0.134241 0.164194 0.338863 0.162 Uiso 1 1 calc R U . . .
H32C H -0.065206 0.117088 0.362948 0.162 Uiso 1 1 calc R U . . .
C33 C -0.0828(3) 0.2749(4) 0.2586(5) 0.091(3) Uani 1 1 d . . . . .
H33A H -0.088846 0.298627 0.290246 0.137 Uiso 1 1 calc R U . . .
H33B H -0.055704 0.301485 0.218357 0.137 Uiso 1 1 calc R U . . .
H33C H -0.128827 0.271602 0.251556 0.137 Uiso 1 1 calc R U . . .
C34 C 0.1422(2) 0.3358(2) 0.2891(2) 0.0306(9) Uani 1 1 d . . . . .
H34A H 0.101243 0.370334 0.295680 0.037 Uiso 1 1 calc R U . . .
H34B H 0.172363 0.329150 0.320434 0.037 Uiso 1 1 calc R U . . .
C35 C 0.2214(2) 0.4138(2) 0.2166(2) 0.0265(9) Uani 1 1 d . . . . .
H35A H 0.234906 0.408579 0.257458 0.032 Uiso 1 1 calc R U . . .
H35B H 0.193773 0.460103 0.201930 0.032 Uiso 1 1 calc R U . . .
C36 C 0.3370(2) 0.3513(2) 0.18307(17) 0.0210(8) Uani 1 1 d . . . . .
C37 C 0.2856(2) 0.4077(2) 0.16777(18) 0.0220(8) Uani 1 1 d . . . . .
C38 C 0.2957(2) 0.4570(2) 0.10734(19) 0.0258(8) Uani 1 1 d . . . . .
H38 H 0.261076 0.496158 0.096777 0.031 Uiso 1 1 calc R U . . .
C39 C 0.3553(2) 0.4508(2) 0.06158(19) 0.0263(9) Uani 1 1 d . . . . .
C40 C 0.4059(2) 0.3941(2) 0.07915(18) 0.0231(8) Uani 1 1 d . . . . .
H40 H 0.447076 0.389327 0.048984 0.028 Uiso 1 1 calc R U . . .
C41 C 0.3983(2) 0.3438(2) 0.13946(18) 0.0207(8) Uani 1 1 d . . . . .
C42 C 0.3608(2) 0.5049(2) -0.00578(19) 0.0289(9) Uani 1 1 d . . . . .
C43 C 0.3573(4) 0.5775(3) -0.0032(2) 0.0591(17) Uani 1 1 d . . . . .
H43A H 0.395551 0.579147 0.016708 0.089 Uiso 1 1 calc R U . . .
H43B H 0.361777 0.610816 -0.046613 0.089 Uiso 1 1 calc R U . . .
H43C H 0.312312 0.589651 0.021928 0.089 Uiso 1 1 calc R U . . .
C44 C 0.4299(3) 0.4903(3) -0.0493(2) 0.0593(17) Uani 1 1 d . . . . .
H44A H 0.433737 0.443357 -0.052006 0.089 Uiso 1 1 calc R U . . .
H44B H 0.430558 0.524649 -0.092070 0.089 Uiso 1 1 calc R U . . .
H44C H 0.469338 0.493457 -0.031712 0.089 Uiso 1 1 calc R U . . .
C45 C 0.3023(3) 0.5001(3) -0.0364(3) 0.0566(16) Uani 1 1 d . . . . .
H45A H 0.305730 0.452586 -0.037481 0.085 Uiso 1 1 calc R U . . .
H45B H 0.256908 0.511749 -0.011488 0.085 Uiso 1 1 calc R U . . .
H45C H 0.306373 0.532914 -0.080029 0.085 Uiso 1 1 calc R U . . .
C46 C 0.45245(19) 0.2801(2) 0.15763(17) 0.0197(7) Uani 1 1 d . . . . .
H46A H 0.492352 0.283636 0.121650 0.024 Uiso 1 1 calc R U . . .
H46B H 0.431225 0.237958 0.164409 0.024 Uiso 1 1 calc R U . . .
C47 C 0.45298(19) 0.22935(19) 0.27835(18) 0.0195(7) Uani 1 1 d . . . . .
C48 C 0.4800(2) 0.27156(19) 0.21768(17) 0.0194(7) Uani 1 1 d . . . . .
C49 C 0.5351(2) 0.3077(2) 0.21082(18) 0.0217(8) Uani 1 1 d . . . . .
H49 H 0.553906 0.335969 0.169365 0.026 Uiso 1 1 calc R U . . .
C50 C 0.5640(2) 0.30416(19) 0.26288(18) 0.0214(8) Uani 1 1 d . . . . .
C51 C 0.5328(2) 0.2652(2) 0.32242(18) 0.0221(8) Uani 1 1 d . . . . .
H51 H 0.549448 0.264140 0.358702 0.027 Uiso 1 1 calc R U . . .
C52 C 0.47784(19) 0.22701(19) 0.33197(17) 0.0190(7) Uani 1 1 d . . . . .
C53 C 0.6273(2) 0.3422(2) 0.2525(2) 0.0284(9) Uani 1 1 d . . . . .
C54 C 0.6023(3) 0.4208(2) 0.2354(2) 0.0404(11) Uani 1 1 d . . . . .
H54A H 0.580887 0.436504 0.197193 0.061 Uiso 1 1 calc R U . . .
H54B H 0.567806 0.429955 0.271012 0.061 Uiso 1 1 calc R U . . .
H54C H 0.642426 0.445957 0.227155 0.061 Uiso 1 1 calc R U . . .
C55 C 0.6839(2) 0.3271(3) 0.1983(2) 0.0378(11) Uani 1 1 d . . . . .
H55A H 0.664120 0.341855 0.159204 0.057 Uiso 1 1 calc R U . . .
H55B H 0.723311 0.352801 0.190979 0.057 Uiso 1 1 calc R U . . .
H55C H 0.700205 0.277007 0.210184 0.057 Uiso 1 1 calc R U . . .
C56 C 0.6605(3) 0.3183(3) 0.3120(2) 0.0446(13) Uani 1 1 d . . . . .
H56A H 0.676548 0.268230 0.323232 0.067 Uiso 1 1 calc R U . . .
H56B H 0.700470 0.343745 0.303583 0.067 Uiso 1 1 calc R U . . .
H56C H 0.625850 0.327743 0.347440 0.067 Uiso 1 1 calc R U . . .
C57 C 0.4513(2) 0.1816(2) 0.39934(17) 0.0217(8) Uani 1 1 d . . . . .
H57A H 0.444000 0.208408 0.429159 0.026 Uiso 1 1 calc R U . . .
H57B H 0.405802 0.167320 0.400952 0.026 Uiso 1 1 calc R U . . .
C58 C 0.4996(2) 0.0569(2) 0.40733(16) 0.0200(8) Uani 1 1 d . . . . .
C59 C 0.5039(2) 0.1172(2) 0.41954(17) 0.0209(8) Uani 1 1 d . . . . .
C60 C 0.5608(2) 0.1188(2) 0.44527(17) 0.0240(8) Uani 1 1 d . . . . .
H60 H 0.563685 0.159579 0.454243 0.029 Uiso 1 1 calc R U . . .
C61 C 0.6136(2) 0.0630(2) 0.45829(18) 0.0265(9) Uani 1 1 d . . . . .
C62 C 0.6068(2) 0.0028(2) 0.44607(18) 0.0257(9) Uani 1 1 d . . . . .
H62 H 0.641815 -0.036278 0.454874 0.031 Uiso 1 1 calc R U . . .
C63 C 0.5501(2) -0.0010(2) 0.42134(17) 0.0226(8) Uani 1 1 d . . . . .
C64 C 0.6789(2) 0.0694(2) 0.4806(2) 0.0344(10) Uani 1 1 d D . . . .
C65A C 0.7380(6) 0.0851(7) 0.4195(5) 0.0355(9) Uiso 0.383(6) 1 d D U P A 1
H65A H 0.720074 0.124037 0.385062 0.053 Uiso 0.383(6) 1 calc R U P A 1
H65B H 0.778426 0.097275 0.429561 0.053 Uiso 0.383(6) 1 calc R U P A 1
H65C H 0.752376 0.043637 0.405954 0.053 Uiso 0.383(6) 1 calc R U P A 1
C66A C 0.6680(6) 0.1413(5) 0.4985(6) 0.0355(9) Uiso 0.383(6) 1 d D U P A 1
H66A H 0.652037 0.180823 0.463368 0.053 Uiso 0.383(6) 1 calc R U P A 1
H66B H 0.632896 0.137417 0.537470 0.053 Uiso 0.383(6) 1 calc R U P A 1
H66C H 0.712530 0.148759 0.505449 0.053 Uiso 0.383(6) 1 calc R U P A 1
C67A C 0.7019(6) 0.0133(6) 0.5322(5) 0.0355(9) Uiso 0.383(6) 1 d D U P A 1
H67A H 0.743620 0.023587 0.541795 0.053 Uiso 0.383(6) 1 calc R U P A 1
H67B H 0.664661 0.006938 0.569856 0.053 Uiso 0.383(6) 1 calc R U P A 1
H67C H 0.713383 -0.029493 0.520659 0.053 Uiso 0.383(6) 1 calc R U P A 1
C66B C 0.6581(4) 0.0949(4) 0.5375(3) 0.0355(9) Uiso 0.617(6) 1 d D U P A 2
H66D H 0.626530 0.064462 0.571033 0.053 Uiso 0.617(6) 1 calc R U P A 2
H66E H 0.700038 0.094071 0.553808 0.053 Uiso 0.617(6) 1 calc R U P A 2
H66F H 0.634121 0.142619 0.524769 0.053 Uiso 0.617(6) 1 calc R U P A 2
C67B C 0.7200(4) -0.0080(4) 0.5084(4) 0.0355(9) Uiso 0.617(6) 1 d D U P A 2
H67D H 0.689072 -0.036420 0.544407 0.053 Uiso 0.617(6) 1 calc R U P A 2
H67E H 0.734020 -0.029705 0.474789 0.053 Uiso 0.617(6) 1 calc R U P A 2
H67F H 0.761730 -0.004494 0.522782 0.053 Uiso 0.617(6) 1 calc R U P A 2
C65B C 0.7260(4) 0.1104(4) 0.4273(3) 0.0355(9) Uiso 0.617(6) 1 d D U P A 2
H65D H 0.736748 0.090349 0.392585 0.053 Uiso 0.617(6) 1 calc R U P A 2
H65E H 0.703476 0.158505 0.412171 0.053 Uiso 0.617(6) 1 calc R U P A 2
H65F H 0.769394 0.109957 0.441210 0.053 Uiso 0.617(6) 1 calc R U P A 2
C68 C 0.5448(2) -0.0656(2) 0.40760(18) 0.0252(8) Uani 1 1 d . . . . .
H68A H 0.578592 -0.104541 0.428040 0.030 Uiso 1 1 calc R U . . .
H68B H 0.497033 -0.079175 0.424929 0.030 Uiso 1 1 calc R U . . .
C70 C 0.5863(2) 0.1028(2) 0.23682(18) 0.0224(8) Uani 1 1 d . . . . .
C71 C 0.6271(2) 0.1225(2) 0.2687(2) 0.0307(9) Uani 1 1 d . . . . .
H71 H 0.606593 0.132518 0.307118 0.037 Uiso 1 1 calc R U . . .
C72 C 0.6970(2) 0.1275(3) 0.2443(2) 0.0408(12) Uani 1 1 d . . . . .
H72 H 0.723975 0.142422 0.265426 0.049 Uiso 1 1 calc R U . . .
C73 C 0.7293(3) 0.1110(3) 0.1890(2) 0.0448(13) Uani 1 1 d . . . . .
C74 C 0.6882(3) 0.0905(3) 0.1588(2) 0.0463(13) Uani 1 1 d . . . . .
H74 H 0.709151 0.079396 0.120996 0.056 Uiso 1 1 calc R U . . .
C75 C 0.6177(2) 0.0857(2) 0.1818(2) 0.0327(10) Uani 1 1 d . . . . .
H75 H 0.590925 0.070842 0.160405 0.039 Uiso 1 1 calc R U . . .
C76 C 0.8064(3) 0.1144(5) 0.1641(4) 0.087(3) Uani 1 1 d . . . . .
H76A H 0.831506 0.067073 0.173329 0.130 Uiso 1 1 calc R U . . .
H76B H 0.823944 0.140321 0.184915 0.130 Uiso 1 1 calc R U . . .
H76C H 0.813999 0.138124 0.117903 0.130 Uiso 1 1 calc R U . . .
C77 C 0.2551(2) 0.2278(2) 0.13972(19) 0.0229(8) Uani 1 1 d . . . . .
C78 C 0.2957(2) 0.2514(2) 0.0791(2) 0.0282(9) Uani 1 1 d . . . . .
H78 H 0.339341 0.267232 0.073942 0.034 Uiso 1 1 calc R U . . .
C79 C 0.2713(2) 0.2515(2) 0.0264(2) 0.0329(10) Uani 1 1 d . . . . .
H79 H 0.298590 0.267730 -0.014951 0.039 Uiso 1 1 calc R U . . .
C80 C 0.2076(2) 0.2280(2) 0.0333(2) 0.0332(10) Uani 1 1 d . . . . .
C81 C 0.1679(2) 0.2073(2) 0.0929(2) 0.0350(10) Uani 1 1 d . . . . .
H81 H 0.123701 0.192784 0.097731 0.042 Uiso 1 1 calc R U . . .
C82 C 0.1898(2) 0.2068(2) 0.1465(2) 0.0311(9) Uani 1 1 d . . . . .
H82 H 0.161020 0.192470 0.187306 0.037 Uiso 1 1 calc R U . . .
C83 C 0.1825(3) 0.2261(3) -0.0238(3) 0.0446(13) Uani 1 1 d . . . . .
H83A H 0.174954 0.178349 -0.017094 0.067 Uiso 1 1 calc R U . . .
H83B H 0.217928 0.241431 -0.062094 0.067 Uiso 1 1 calc R U . . .
H83C H 0.138507 0.257130 -0.029182 0.067 Uiso 1 1 calc R U . . .
C101 C 0.2985(2) 0.4496(2) 0.36461(18) 0.0243(8) Uani 1 1 d . . . . .
C102 C 0.3685(2) 0.4279(2) 0.34461(19) 0.0267(9) Uani 1 1 d . . . . .
C103 C 0.4117(2) 0.3978(2) 0.3907(2) 0.0312(9) Uani 1 1 d . . . . .
H103 H 0.459683 0.383104 0.377627 0.037 Uiso 1 1 calc R U . . .
C104 C 0.3861(3) 0.3888(2) 0.4553(2) 0.0361(11) Uani 1 1 d . . . . .
C105 C 0.3154(3) 0.4107(2) 0.4725(2) 0.0335(10) Uani 1 1 d . . . . .
H105 H 0.296843 0.404134 0.516355 0.040 Uiso 1 1 calc R U . . .
C106 C 0.2709(2) 0.4418(2) 0.4286(2) 0.0286(9) Uani 1 1 d . . . . .
C107 C 0.3961(2) 0.4364(2) 0.2756(2) 0.0282(9) Uani 1 1 d . . . . .
H10D H 0.442980 0.409122 0.270737 0.034 Uiso 1 1 calc R U . . .
H10E H 0.364412 0.419221 0.258214 0.034 Uiso 1 1 calc R U . . .
C108 C 0.4318(3) 0.3551(3) 0.5064(2) 0.0519(14) Uani 1 1 d . . . . .
C109 C 0.4022(5) 0.2841(4) 0.5524(4) 0.086(2) Uani 1 1 d . . . . .
H10F H 0.353453 0.294525 0.571963 0.129 Uiso 1 1 calc R U . . .
H10G H 0.404340 0.253348 0.527527 0.129 Uiso 1 1 calc R U . . .
H10H H 0.430546 0.260984 0.585893 0.129 Uiso 1 1 calc R U . . .
C110 C 0.5039(4) 0.3298(4) 0.4818(3) 0.092(3) Uani 1 1 d . . . . .
H11D H 0.502845 0.301984 0.455124 0.138 Uiso 1 1 calc R U . . .
H11E H 0.529416 0.369664 0.456371 0.138 Uiso 1 1 calc R U . . .
H11F H 0.527384 0.300960 0.517679 0.138 Uiso 1 1 calc R U . . .
C111 C 0.4241(5) 0.3980(4) 0.5477(4) 0.092(3) Uani 1 1 d . . . . .
H11G H 0.374276 0.411959 0.561215 0.138 Uiso 1 1 calc R U . . .
H11H H 0.445460 0.371035 0.585280 0.138 Uiso 1 1 calc R U . . .
H11I H 0.447493 0.439739 0.523971 0.138 Uiso 1 1 calc R U . . .
C169 C 0.1952(2) 0.4699(2) 0.4473(2) 0.0308(10) Uani 1 1 d . . . . .
H16A H 0.176293 0.440761 0.490842 0.037 Uiso 1 1 calc R U . . .
H16B H 0.167101 0.467336 0.417623 0.037 Uiso 1 1 calc R U . . .
C113 C 0.1660(2) 0.6013(2) 0.39552(19) 0.0251(8) Uani 1 1 d . . . . .
C114 C 0.1891(2) 0.5448(2) 0.44547(19) 0.0289(9) Uani 1 1 d . . . . .
C115 C 0.2096(3) 0.5578(2) 0.4946(2) 0.0355(11) Uani 1 1 d . . . . .
H115 H 0.225083 0.519270 0.528474 0.043 Uiso 1 1 calc R U . . .
C116 C 0.2083(3) 0.6247(2) 0.4958(2) 0.0375(11) Uani 1 1 d . . . . .
C117 C 0.1828(3) 0.6798(2) 0.4466(2) 0.0332(10) Uani 1 1 d . . . . .
H117 H 0.180183 0.726091 0.446743 0.040 Uiso 1 1 calc R U . . .
C118 C 0.1610(2) 0.6692(2) 0.39689(19) 0.0261(9) Uani 1 1 d . . . . .
C119 C 0.2361(3) 0.6381(3) 0.5481(3) 0.0486(13) Uiso 1 1 d D . . . .
C12D C 0.2949(8) 0.5813(7) 0.5729(7) 0.0654(10) Uiso 0.477(6) 1 d . U P B 1
H12C H 0.284333 0.535993 0.575320 0.098 Uiso 0.477(6) 1 calc R U P B 1
H12D H 0.339310 0.591463 0.543788 0.098 Uiso 0.477(6) 1 calc R U P B 1
H12E H 0.298509 0.580222 0.615437 0.098 Uiso 0.477(6) 1 calc R U P B 1
C12E C 0.2366(8) 0.7097(7) 0.5393(7) 0.0654(10) Uiso 0.477(6) 1 d . U P B 1
H12F H 0.194392 0.737037 0.523181 0.098 Uiso 0.477(6) 1 calc R U P B 1
H12G H 0.237393 0.715056 0.580228 0.098 Uiso 0.477(6) 1 calc R U P B 1
H12H H 0.278194 0.726298 0.508579 0.098 Uiso 0.477(6) 1 calc R U P B 1
C12F C 0.1701(7) 0.6231(7) 0.6094(7) 0.0654(10) Uiso 0.477(6) 1 d . U P B 1
H12I H 0.161752 0.574335 0.622533 0.098 Uiso 0.477(6) 1 calc R U P B 1
H12J H 0.181728 0.632134 0.645035 0.098 Uiso 0.477(6) 1 calc R U P B 1
H12K H 0.127780 0.653785 0.596683 0.098 Uiso 0.477(6) 1 calc R U P B 1
C12A C 0.2587(7) 0.5741(5) 0.5990(6) 0.0654(10) Uiso 0.523(6) 1 d D U P B 2
H12L H 0.292323 0.542642 0.579497 0.098 Uiso 0.523(6) 1 calc R U P B 2
H12M H 0.280808 0.586928 0.626940 0.098 Uiso 0.523(6) 1 calc R U P B 2
H12N H 0.217810 0.550652 0.624124 0.098 Uiso 0.523(6) 1 calc R U P B 2
C12C C 0.1839(6) 0.6877(6) 0.5774(6) 0.0654(10) Uiso 0.523(6) 1 d D U P B 2
H12O H 0.169451 0.729538 0.543388 0.098 Uiso 0.523(6) 1 calc R U P B 2
H12P H 0.142741 0.664601 0.602415 0.098 Uiso 0.523(6) 1 calc R U P B 2
H12Q H 0.205739 0.700877 0.605231 0.098 Uiso 0.523(6) 1 calc R U P B 2
C12B C 0.3010(6) 0.6816(6) 0.5141(6) 0.0654(10) Uiso 0.523(6) 1 d D U P B 2
H12R H 0.286547 0.723833 0.480448 0.098 Uiso 0.523(6) 1 calc R U P B 2
H12S H 0.316758 0.694550 0.545644 0.098 Uiso 0.523(6) 1 calc R U P B 2
H12T H 0.339353 0.653008 0.495271 0.098 Uiso 0.523(6) 1 calc R U P B 2
C123 C 0.1327(2) 0.7331(2) 0.34667(19) 0.0248(8) Uani 1 1 d . . . . .
H12U H 0.137847 0.722124 0.306796 0.030 Uiso 1 1 calc R U . . .
H12V H 0.160935 0.771264 0.337425 0.030 Uiso 1 1 calc R U . . .
C124 C 0.0054(2) 0.7143(2) 0.3800(2) 0.0322(10) Uani 1 1 d . . . . .
C125 C 0.0562(2) 0.7578(2) 0.3674(2) 0.0329(10) Uani 1 1 d . . . . .
C126 C 0.0351(2) 0.8230(3) 0.3752(3) 0.0513(15) Uani 1 1 d . . . . .
H126 H 0.069515 0.852100 0.368776 0.062 Uiso 1 1 calc R U . . .
C127 C -0.0358(3) 0.8469(4) 0.3922(4) 0.085(3) Uani 1 1 d . . . . .
C128 C -0.0849(3) 0.8034(4) 0.3995(4) 0.077(2) Uani 1 1 d . . . . .
H128 H -0.133286 0.819447 0.409145 0.093 Uiso 1 1 calc R U . . .
C129 C -0.0658(2) 0.7379(3) 0.3932(3) 0.0460(14) Uani 1 1 d . . . . .
C130 C -0.0587(3) 0.9194(5) 0.3990(6) 0.172(7) Uani 1 1 d D . . . .
C13D C 0.0020(7) 0.9641(7) 0.3822(6) 0.0654(10) Uiso 0.553(7) 1 d . U P C 1
H13A H 0.045147 0.933451 0.392634 0.098 Uiso 0.553(7) 1 calc R U P C 1
H13B H 0.009035 0.990650 0.336566 0.098 Uiso 0.553(7) 1 calc R U P C 1
H13C H -0.009827 0.996399 0.406947 0.098 Uiso 0.553(7) 1 calc R U P C 1
C13F C -0.0877(7) 0.8848(6) 0.4931(6) 0.0654(10) Uiso 0.553(7) 1 d . U P C 1
H13D H -0.047764 0.856622 0.512593 0.098 Uiso 0.553(7) 1 calc R U P C 1
H13E H -0.104028 0.924499 0.508999 0.098 Uiso 0.553(7) 1 calc R U P C 1
H13F H -0.125742 0.856197 0.504218 0.098 Uiso 0.553(7) 1 calc R U P C 1
C13E C -0.1136(6) 0.9496(6) 0.3889(6) 0.0654(10) Uiso 0.553(7) 1 d . U P C 1
H13G H -0.119257 0.994769 0.395553 0.098 Uiso 0.553(7) 1 calc R U P C 1
H13H H -0.117019 0.956939 0.344658 0.098 Uiso 0.553(7) 1 calc R U P C 1
H13I H -0.150400 0.922329 0.417927 0.098 Uiso 0.553(7) 1 calc R U P C 1
C13A C 0.0030(7) 0.9461(8) 0.4098(7) 0.0654(10) Uiso 0.447(7) 1 d D U P C 2
H13J H 0.044642 0.939289 0.378381 0.098 Uiso 0.447(7) 1 calc R U P C 2
H13K H -0.008706 0.995770 0.404933 0.098 Uiso 0.447(7) 1 calc R U P C 2
H13L H 0.012553 0.920116 0.452886 0.098 Uiso 0.447(7) 1 calc R U P C 2
C13C C -0.1181(6) 0.9299(8) 0.4451(6) 0.0654(10) Uiso 0.447(7) 1 d D U P C 2
H13M H -0.125818 0.978762 0.443368 0.098 Uiso 0.447(7) 1 calc R U P C 2
H13N H -0.159433 0.918350 0.435943 0.098 Uiso 0.447(7) 1 calc R U P C 2
H13O H -0.109972 0.899802 0.487685 0.098 Uiso 0.447(7) 1 calc R U P C 2
C13B C -0.0893(8) 0.9714(8) 0.3299(6) 0.0654(10) Uiso 0.447(7) 1 d D U P C 2
H13P H -0.053035 0.969467 0.292842 0.098 Uiso 0.447(7) 1 calc R U P C 2
H13Q H -0.131265 0.954686 0.327492 0.098 Uiso 0.447(7) 1 calc R U P C 2
H13R H -0.100944 1.019624 0.330220 0.098 Uiso 0.447(7) 1 calc R U P C 2
C134 C -0.1183(3) 0.6888(3) 0.4054(3) 0.0535(16) Uani 1 1 d . . . . .
H13S H -0.108501 0.645889 0.441090 0.064 Uiso 1 1 calc R U . . .
H13T H -0.166106 0.711108 0.417368 0.064 Uiso 1 1 calc R U . . .
C135 C -0.1406(2) 0.6070(3) 0.3631(3) 0.0480(14) Uani 1 1 d . . . . .
H13U H -0.192387 0.613985 0.374027 0.058 Uiso 1 1 calc R U . . .
H13V H -0.122500 0.571960 0.400458 0.058 Uiso 1 1 calc R U . . .
C136 C -0.0486(2) 0.5570(2) 0.2893(2) 0.0330(10) Uani 1 1 d . . . . .
C137 C -0.1186(2) 0.5808(3) 0.3062(3) 0.0399(12) Uani 1 1 d . . . . .
C138 C -0.1666(2) 0.5765(3) 0.2723(3) 0.0453(13) Uani 1 1 d . . . . .
H138 H -0.214413 0.593678 0.282967 0.054 Uiso 1 1 calc R U . . .
C139 C -0.1466(2) 0.5476(3) 0.2229(3) 0.0429(12) Uani 1 1 d . . . . .
C140 C -0.0764(2) 0.5242(2) 0.2080(2) 0.0375(11) Uani 1 1 d . . . . .
H140 H -0.061848 0.504314 0.174623 0.045 Uiso 1 1 calc R U . . .
C141 C -0.0262(2) 0.5285(2) 0.2398(2) 0.0313(10) Uani 1 1 d . . . . .
C142 C -0.1977(3) 0.5415(3) 0.1845(3) 0.0496(14) Uani 1 1 d . . . . .
C143 C -0.1969(3) 0.4641(3) 0.1935(3) 0.0485(13) Uani 1 1 d . . . . .
H14A H -0.149112 0.443951 0.180398 0.073 Uiso 1 1 calc R U . . .
H14B H -0.213504 0.439194 0.238572 0.073 Uiso 1 1 calc R U . . .
H14C H -0.227765 0.459815 0.167436 0.073 Uiso 1 1 calc R U . . .
C144 C -0.1740(4) 0.5781(4) 0.1130(3) 0.081(2) Uani 1 1 d . . . . .
H14D H -0.125756 0.559057 0.099618 0.122 Uiso 1 1 calc R U . . .
H14E H -0.204852 0.570418 0.088720 0.122 Uiso 1 1 calc R U . . .
H14F H -0.176259 0.628208 0.104949 0.122 Uiso 1 1 calc R U . . .
C145 C -0.2723(3) 0.5709(4) 0.2053(5) 0.095(3) Uani 1 1 d . . . . .
H14G H -0.302747 0.565652 0.179295 0.142 Uiso 1 1 calc R U . . .
H14H H -0.288310 0.545562 0.250309 0.142 Uiso 1 1 calc R U . . .
H14I H -0.274099 0.620372 0.199614 0.142 Uiso 1 1 calc R U . . .
C146 C 0.0513(2) 0.5057(2) 0.2201(2) 0.0303(9) Uani 1 1 d . . . . .
H14J H 0.074699 0.490024 0.257729 0.036 Uiso 1 1 calc R U . . .
H14K H 0.056649 0.465886 0.204162 0.036 Uiso 1 1 calc R U . . .
C147 C 0.1261(2) 0.6052(2) 0.18202(19) 0.0241(8) Uani 1 1 d . . . . .
C148 C 0.0861(2) 0.5653(2) 0.1684(2) 0.0267(9) Uani 1 1 d . . . . .
C149 C 0.0766(2) 0.5816(2) 0.1060(2) 0.0304(9) Uani 1 1 d . . . . .
H149 H 0.048746 0.554773 0.097230 0.037 Uiso 1 1 calc R U . . .
C150 C 0.1060(2) 0.6354(3) 0.0560(2) 0.0338(10) Uani 1 1 d . . . . .
C151 C 0.1461(2) 0.6737(2) 0.0710(2) 0.0305(9) Uani 1 1 d . . . . .
H151 H 0.167154 0.710733 0.037627 0.037 Uiso 1 1 calc R U . . .
C152 C 0.1566(2) 0.6600(2) 0.1329(2) 0.0243(8) Uani 1 1 d . . . . .
C153 C 0.0904(3) 0.6532(3) -0.0114(2) 0.0433(12) Uani 1 1 d . . . . .
C154 C 0.0136(3) 0.6832(3) -0.0118(3) 0.0587(16) Uani 1 1 d . . . . .
H15A H -0.016014 0.650464 0.021253 0.088 Uiso 1 1 calc R U . . .
H15B H 0.005222 0.727659 -0.003220 0.088 Uiso 1 1 calc R U . . .
H15C H 0.002339 0.690940 -0.053621 0.088 Uiso 1 1 calc R U . . .
C155 C 0.0996(4) 0.5865(4) -0.0304(3) 0.073(2) Uani 1 1 d . . . . .
H15D H 0.069169 0.553422 0.001144 0.110 Uiso 1 1 calc R U . . .
H15E H 0.087003 0.598861 -0.072524 0.110 Uiso 1 1 calc R U . . .
H15F H 0.148525 0.565089 -0.031791 0.110 Uiso 1 1 calc R U . . .
C156 C 0.1383(4) 0.7018(5) -0.0615(3) 0.096(3) Uani 1 1 d . . . . .
H15G H 0.187139 0.680940 -0.059993 0.144 Uiso 1 1 calc R U . . .
H15H H 0.128093 0.709638 -0.103790 0.144 Uiso 1 1 calc R U . . .
H15I H 0.130977 0.746357 -0.053389 0.144 Uiso 1 1 calc R U . . .
C157 C 0.2003(2) 0.7057(2) 0.1444(2) 0.0262(9) Uani 1 1 d . . . . .
H15J H 0.188671 0.702303 0.190007 0.031 Uiso 1 1 calc R U . . .
H15K H 0.187629 0.754782 0.119000 0.031 Uiso 1 1 calc R U . . .
C158 C 0.3091(2) 0.6173(2) 0.15527(17) 0.0216(8) Uani 1 1 d . . . . .
C159 C 0.2788(2) 0.6860(2) 0.12702(18) 0.0240(8) Uani 1 1 d . . . . .
C160 C 0.3226(2) 0.7346(2) 0.08705(19) 0.0267(9) Uani 1 1 d . . . . .
H160 H 0.302372 0.780773 0.067463 0.032 Uiso 1 1 calc R U . . .
C161 C 0.3951(2) 0.7185(2) 0.0744(2) 0.0288(9) Uani 1 1 d . . . . .
C162 C 0.4238(2) 0.6503(2) 0.10325(19) 0.0276(9) Uani 1 1 d . . . . .
H162 H 0.473123 0.638269 0.095478 0.033 Uiso 1 1 calc R U . . .
C163 C 0.3814(2) 0.5987(2) 0.14364(18) 0.0250(8) Uani 1 1 d . . . . .
C164 C 0.4404(2) 0.7757(3) 0.0315(2) 0.0389(11) Uani 1 1 d . . . . .
C165 C 0.4170(3) 0.8085(4) -0.0333(3) 0.0658(18) Uani 1 1 d . . . . .
H16C H 0.367087 0.826469 -0.027121 0.099 Uiso 1 1 calc R U . . .
H16D H 0.444162 0.846815 -0.059770 0.099 Uiso 1 1 calc R U . . .
H16E H 0.424668 0.773192 -0.054480 0.099 Uiso 1 1 calc R U . . .
C166 C 0.5182(3) 0.7482(3) 0.0205(3) 0.0505(14) Uani 1 1 d . . . . .
H16F H 0.534199 0.726932 0.061579 0.076 Uiso 1 1 calc R U . . .
H16G H 0.525462 0.713156 -0.000979 0.076 Uiso 1 1 calc R U . . .
H16H H 0.544956 0.786779 -0.006269 0.076 Uiso 1 1 calc R U . . .
C167 C 0.4316(3) 0.8315(3) 0.0641(3) 0.0544(15) Uani 1 1 d . . . . .
H16I H 0.446674 0.810056 0.105562 0.082 Uiso 1 1 calc R U . . .
H16J H 0.460192 0.868476 0.037108 0.082 Uiso 1 1 calc R U . . .
H16K H 0.382239 0.851311 0.070277 0.082 Uiso 1 1 calc R U . . .
C168 C 0.4117(2) 0.5248(2) 0.17383(18) 0.0271(9) Uani 1 1 d . . . . .
H16Q H 0.388940 0.492629 0.163438 0.033 Uiso 1 1 calc R U . . .
H16R H 0.462476 0.518448 0.156813 0.033 Uiso 1 1 calc R U . . .
C170 C 0.3254(2) 0.6502(2) 0.2958(2) 0.0305(10) Uani 1 1 d . . . . .
C171 C 0.3430(3) 0.7119(3) 0.2494(2) 0.0412(12) Uani 1 1 d . . . . .
H171 H 0.321392 0.730795 0.212725 0.049 Uiso 1 1 calc R U . . .
C172 C 0.3925(3) 0.7458(3) 0.2573(2) 0.0444(12) Uani 1 1 d . . . . .
H172 H 0.404891 0.787967 0.225304 0.053 Uiso 1 1 calc R U . . .
C173 C 0.4245(3) 0.7194(3) 0.3109(2) 0.0420(12) Uani 1 1 d . . . . .
C174 C 0.4041(3) 0.6593(3) 0.3577(3) 0.0545(15) Uani 1 1 d . . . . .
H174 H 0.423861 0.641753 0.395424 0.065 Uiso 1 1 calc R U . . .
C175 C 0.3557(3) 0.6244(3) 0.3506(2) 0.0468(14) Uani 1 1 d . . . . .
H175 H 0.342817 0.582668 0.383026 0.056 Uiso 1 1 calc R U . . .
C176 C 0.4804(3) 0.7562(3) 0.3171(3) 0.0544(15) Uani 1 1 d . . . . .
H17A H 0.526370 0.729041 0.310515 0.082 Uiso 1 1 calc R U . . .
H17B H 0.470690 0.760546 0.359865 0.082 Uiso 1 1 calc R U . . .
H17C H 0.480185 0.802650 0.285051 0.082 Uiso 1 1 calc R U . . .
C177 C 0.0030(2) 0.7501(3) 0.2082(3) 0.0413(12) Uani 1 1 d . . . . .
C178 C -0.0159(3) 0.7428(3) 0.1557(4) 0.070(2) Uani 1 1 d . . . . .
H178 H -0.009776 0.698339 0.150427 0.084 Uiso 1 1 calc R U . . .
C179 C -0.0440(5) 0.8018(4) 0.1110(4) 0.105(3) Uani 1 1 d . . . . .
H179 H -0.056075 0.796915 0.074962 0.126 Uiso 1 1 calc R U . . .
C180 C -0.0547(5) 0.8669(4) 0.1177(5) 0.102(3) Uani 1 1 d . . . . .
C181 C -0.0362(4) 0.8724(3) 0.1720(4) 0.076(2) Uani 1 1 d . . . . .
H181 H -0.044011 0.916703 0.177955 0.091 Uiso 1 1 calc R U . . .
C182 C -0.0076(3) 0.8160(3) 0.2161(3) 0.0487(13) Uani 1 1 d . . . . .
H182 H 0.005079 0.821228 0.251782 0.058 Uiso 1 1 calc R U . . .
C183 C -0.0894(7) 0.9309(5) 0.0708(5) 0.149(5) Uani 1 1 d . . . . .
H18A H -0.084080 0.922949 0.029960 0.223 Uiso 1 1 calc R U . . .
H18B H -0.067139 0.971795 0.064350 0.223 Uiso 1 1 calc R U . . .
H18C H -0.139356 0.938907 0.088267 0.223 Uiso 1 1 calc R U . . .
C200 C 0.3202(3) 0.8836(3) 0.3273(3) 0.0612(16) Uani 1 1 d . . . . .
H20D H 0.337392 0.921404 0.333784 0.092 Uiso 1 1 calc R U . . .
H20E H 0.319979 0.894524 0.281776 0.092 Uiso 1 1 calc R U . . .
H20F H 0.350846 0.839965 0.342247 0.092 Uiso 1 1 calc R U . . .
C201 C 0.2500(3) 0.8760(3) 0.3627(3) 0.0543(14) Uani 1 1 d . . . . .
C210 C 0.7691(7) 0.9371(10) 0.2582(6) 0.250(13) Uani 1 1 d . . . . .
C211 C 0.7244(4) 0.9350(6) 0.3137(4) 0.121(4) Uani 1 1 d . . . . .
H21D H 0.676436 0.950186 0.305379 0.181 Uiso 1 1 calc R U . . .
H21E H 0.736927 0.966124 0.332389 0.181 Uiso 1 1 calc R U . . .
H21F H 0.727622 0.887274 0.343493 0.181 Uiso 1 1 calc R U . . .
C220 C 0.7247(3) 0.7865(3) 0.5135(3) 0.0480(13) Uani 1 1 d . . . . .
C221 C 0.7291(3) 0.7308(3) 0.5722(2) 0.0456(12) Uani 1 1 d . . . . .
H22D H 0.722273 0.750105 0.607089 0.068 Uiso 1 1 calc R U . . .
H22E H 0.775230 0.703093 0.569162 0.068 Uiso 1 1 calc R U . . .
H22F H 0.692651 0.701068 0.580721 0.068 Uiso 1 1 calc R U . . .
C230 C 0.0730(3) 0.3987(3) 0.1069(3) 0.0513(14) Uani 1 1 d . . . . .
C231 C 0.1465(3) 0.3935(3) 0.0821(3) 0.0454(12) Uani 1 1 d . . . . .
H23C H 0.160613 0.440409 0.061511 0.068 Uiso 1 1 calc R U . . .
H23D H 0.156931 0.368909 0.050675 0.068 Uiso 1 1 calc R U . . .
H23E H 0.172414 0.367782 0.116982 0.068 Uiso 1 1 calc R U . . .
C240 C 0.0467(3) 0.3733(4) 0.4395(3) 0.0589(16) Uani 1 1 d . . . . .
C241 C -0.0240(7) 0.4177(7) 0.4579(6) 0.149(4) Uiso 1 1 d . . . . .
C260 C 0.1689(6) 0.8826(6) 0.0141(5) 0.045(2) Uiso 0.5 1 d . . P . .
C261 C 0.0938(10) 0.8760(10) 0.0401(9) 0.108(6) Uiso 0.5 1 d . . P . .
H26A H 0.089264 0.833503 0.077109 0.163 Uiso 0.5 1 calc R U P . .
H26B H 0.070946 0.873402 0.007285 0.163 Uiso 0.5 1 calc R U P . .
H26C H 0.071416 0.916597 0.053222 0.163 Uiso 0.5 1 calc R U P . .
C250 C 0.7430(5) 0.7569(5) 0.2535(8) 0.151(6) Uani 1 1 d . . . . .
C251 C 0.8101(6) 0.7615(5) 0.2154(6) 0.138(4) Uani 1 1 d . . . . .
H25A H 0.838798 0.716070 0.227290 0.207 Uiso 1 1 calc R U . . .
H25B H 0.832241 0.796271 0.221928 0.207 Uiso 1 1 calc R U . . .
H25C H 0.806014 0.775513 0.170345 0.207 Uiso 1 1 calc R U . . .
N1 N 0.51618(17) 0.09682(16) 0.26191(15) 0.0213(7) Uani 1 1 d . . . . .
N2 N 0.27820(17) 0.22531(17) 0.19334(15) 0.0223(7) Uani 1 1 d . . . . .
N3 N 0.27989(18) 0.61294(18) 0.28712(16) 0.0258(7) Uani 1 1 d . . . . .
N4 N 0.02887(18) 0.6913(2) 0.25426(19) 0.0324(8) Uani 1 1 d . . . . .
N200 N 0.1935(3) 0.8709(3) 0.3907(3) 0.0780(18) Uani 1 1 d . . . . .
N210 N 0.7959(5) 0.9293(5) 0.2062(6) 0.134(3) Uani 1 1 d . . . . .
N220 N 0.7209(3) 0.8307(3) 0.4676(3) 0.095(2) Uani 1 1 d . . . . .
N230 N 0.0155(3) 0.4030(4) 0.1278(3) 0.092(2) Uani 1 1 d . . . . .
N240 N 0.1003(4) 0.3485(6) 0.4340(4) 0.140(4) Uani 1 1 d . . . . .
N250 N 0.6902(5) 0.7446(5) 0.2764(5) 0.138(4) Uani 1 1 d . . . . .
N260 N 0.2217(7) 0.8901(7) 0.0019(6) 0.086(4) Uiso 0.5 1 d . . P . .
O1 O 0.43061(13) 0.00346(13) 0.28436(12) 0.0195(5) Uani 1 1 d . . . . .
O2 O 0.33587(13) 0.11128(13) 0.27380(12) 0.0206(5) Uani 1 1 d . . . . .
O3 O 0.23094(14) 0.20856(14) 0.31935(12) 0.0233(6) Uani 1 1 d . . . . .
O4 O 0.18057(15) 0.35997(15) 0.22547(13) 0.0279(6) Uani 1 1 d . . . . .
O5 O 0.32880(13) 0.30226(13) 0.24211(12) 0.0206(5) Uani 1 1 d . . . . .
O6 O 0.40373(13) 0.18615(13) 0.28640(12) 0.0192(5) Uani 1 1 d . . . . .
O7 O 0.44437(13) 0.05507(13) 0.38118(12) 0.0202(5) Uani 1 1 d . . . . .
O8 O 0.55979(14) -0.05119(14) 0.34006(12) 0.0228(6) Uani 1 1 d . . . . .
O9 O 0.25483(15) 0.47824(14) 0.32113(13) 0.0245(6) Uani 1 1 d . . . . .
O10 O 0.14945(14) 0.58876(14) 0.34473(13) 0.0246(6) Uani 1 1 d . . . . .
O11 O 0.02692(15) 0.64799(15) 0.37929(14) 0.0302(7) Uani 1 1 d . . . . .
O12 O -0.11380(16) 0.67127(18) 0.34823(18) 0.0447(9) Uani 1 1 d . . . . .
O13 O 0.00005(15) 0.55835(16) 0.32263(15) 0.0341(7) Uani 1 1 d . . . . .
O14 O 0.13503(14) 0.58995(14) 0.24417(13) 0.0230(6) Uani 1 1 d . . . . .
O15 O 0.26617(14) 0.56990(14) 0.19468(12) 0.0224(6) Uani 1 1 d . . . . .
O16 O 0.40074(15) 0.50903(14) 0.24167(13) 0.0259(6) Uani 1 1 d . . . . .
V1 V 0.43534(3) 0.08403(3) 0.29926(3) 0.01789(14) Uani 1 1 d . . . . .
V2 V 0.30774(3) 0.21396(3) 0.25909(3) 0.01928(15) Uani 1 1 d . . . . .
V3 V 0.22746(3) 0.56601(3) 0.27728(3) 0.02070(15) Uani 1 1 d . . . . .
V4 V 0.05789(4) 0.62062(4) 0.30878(3) 0.02614(17) Uani 1 1 d . . . . .
C300 C 0.5271(4) 0.5929(4) 0.2459(4) 0.0259(18) Uani 0.5 1 d . . P . .
H30A H 0.530183 0.556634 0.226024 0.031 Uiso 1 1 calc R U . . .
H30B H 0.476655 0.609517 0.255428 0.031 Uiso 1 1 calc R U . . .
Cl1 Cl 0.5575(9) 0.6517(9) 0.1944(8) 0.321(7) Uiso 0.5 1 d . . P . .
Cl2 Cl 0.5507(4) 0.5494(4) 0.3179(3) 0.145(2) Uiso 0.5 1 d . . P . .

loop_
_atom_site_aniso_label
_atom_site_aniso_U_11
_atom_site_aniso_U_22
_atom_site_aniso_U_33
_atom_site_aniso_U_23
_atom_site_aniso_U_13
_atom_site_aniso_U_12
C1 0.0213(18) 0.0180(18) 0.0188(18) -0.0082(14) 0.0001(15) -0.0078(14)
C2 0.0244(19) 0.0199(19) 0.0195(19) -0.0074(15) -0.0005(15) -0.0084(15)
C3 0.025(2) 0.022(2) 0.024(2) -0.0095(16) -0.0020(16) -0.0043(16)
C4 0.0215(19) 0.027(2) 0.026(2) -0.0139(17) 0.0018(16) -0.0065(16)
C5 0.0228(19) 0.029(2) 0.0204(19) -0.0110(16) -0.0012(15) -0.0096(16)
C6 0.0199(18) 0.024(2) 0.0197(18) -0.0107(15) 0.0005(15) -0.0103(15)
C7 0.031(2) 0.0189(19) 0.023(2) -0.0072(16) -0.0027(17) -0.0050(16)
C8 0.027(2) 0.040(3) 0.029(2) -0.0193(19) -0.0006(18) -0.0001(18)
C9 0.024(2) 0.076(4) 0.040(3) -0.030(3) 0.003(2) -0.004(2)
C10 0.049(3) 0.048(3) 0.042(3) -0.032(2) -0.004(2) 0.005(2)
C11 0.035(2) 0.058(3) 0.024(2) -0.023(2) 0.0052(19) -0.005(2)
C12 0.0184(18) 0.028(2) 0.0178(18) -0.0093(15) 0.0017(15) -0.0094(15)
C13 0.0204(18) 0.0219(19) 0.0229(19) -0.0120(15) -0.0046(15) -0.0037(15)
C14 0.0231(19) 0.024(2) 0.0191(19) -0.0093(15) -0.0010(15) -0.0061(16)
C15 0.025(2) 0.027(2) 0.023(2) -0.0149(17) -0.0042(16) -0.0034(16)
C16 0.024(2) 0.033(2) 0.033(2) -0.0194(19) -0.0039(17) -0.0074(17)
C17 0.023(2) 0.033(2) 0.034(2) -0.0192(19) -0.0001(17) -0.0077(17)
C18 0.0196(19) 0.027(2) 0.026(2) -0.0133(17) 0.0006(16) -0.0059(16)
C19 0.031(2) 0.045(3) 0.038(3) -0.027(2) 0.0003(19) -0.015(2)
C20 0.086(5) 0.089(5) 0.070(4) -0.027(4) -0.036(4) -0.038(4)
C21 0.076(4) 0.070(4) 0.094(5) -0.052(4) -0.027(4) -0.014(4)
C22 0.061(4) 0.159(8) 0.115(6) -0.103(6) 0.020(4) -0.065(5)
C23 0.026(2) 0.028(2) 0.026(2) -0.0132(17) 0.0044(17) -0.0106(17)
C24 0.0214(19) 0.031(2) 0.023(2) -0.0140(17) 0.0047(16) -0.0075(16)
C25 0.025(2) 0.039(2) 0.025(2) -0.0173(18) 0.0075(17) -0.0085(18)
C26 0.022(2) 0.044(3) 0.042(3) -0.024(2) 0.0100(19) -0.0122(19)
C27 0.022(2) 0.056(3) 0.046(3) -0.027(2) 0.001(2) -0.002(2)
C28 0.024(2) 0.040(3) 0.042(3) -0.018(2) 0.0021(19) -0.0004(19)
C29 0.026(2) 0.034(2) 0.024(2) -0.0152(18) 0.0042(17) -0.0004(17)
C30 0.021(2) 0.067(4) 0.086(5) -0.034(3) -0.003(3) -0.006(2)
C31 0.060(5) 0.193(11) 0.241(13) -0.170(10) -0.066(6) 0.020(6)
C32 0.046(4) 0.112(7) 0.145(9) -0.016(6) 0.002(5) -0.033(4)
C33 0.036(3) 0.090(6) 0.159(8) -0.052(6) -0.028(4) 0.001(3)
C34 0.033(2) 0.031(2) 0.026(2) -0.0134(18) 0.0034(18) -0.0021(18)
C35 0.027(2) 0.025(2) 0.029(2) -0.0122(17) -0.0021(17) -0.0043(17)
C36 0.029(2) 0.022(2) 0.0152(18) -0.0062(15) -0.0062(15) -0.0079(16)
C37 0.0243(19) 0.025(2) 0.0214(19) -0.0106(16) -0.0048(16) -0.0068(16)
C38 0.028(2) 0.029(2) 0.024(2) -0.0098(17) -0.0105(17) -0.0033(17)
C39 0.033(2) 0.029(2) 0.021(2) -0.0078(16) -0.0089(17) -0.0064(17)
C40 0.027(2) 0.028(2) 0.0170(18) -0.0089(16) -0.0057(16) -0.0068(16)
C41 0.0251(19) 0.024(2) 0.0186(18) -0.0105(15) -0.0078(15) -0.0055(16)
C42 0.035(2) 0.031(2) 0.019(2) -0.0036(17) -0.0088(17) -0.0036(18)
C43 0.106(5) 0.044(3) 0.023(3) -0.003(2) -0.008(3) -0.017(3)
C44 0.054(3) 0.070(4) 0.025(3) 0.010(2) -0.001(2) 0.004(3)
C45 0.070(4) 0.066(4) 0.033(3) 0.008(3) -0.029(3) -0.028(3)
C46 0.0207(18) 0.024(2) 0.0170(18) -0.0078(15) -0.0047(15) -0.0051(15)
C47 0.0226(19) 0.0188(19) 0.0197(18) -0.0077(15) -0.0055(15) -0.0033(15)
C48 0.0247(19) 0.0183(18) 0.0172(18) -0.0067(14) -0.0068(15) -0.0016(15)
C49 0.026(2) 0.0204(19) 0.0170(18) -0.0025(15) -0.0020(15) -0.0076(15)
C50 0.026(2) 0.0191(19) 0.0210(19) -0.0043(15) -0.0071(16) -0.0067(15)
C51 0.029(2) 0.023(2) 0.0183(18) -0.0084(15) -0.0057(16) -0.0073(16)
C52 0.0221(18) 0.0189(18) 0.0180(18) -0.0088(15) -0.0033(15) -0.0024(15)
C53 0.033(2) 0.029(2) 0.025(2) -0.0021(17) -0.0094(18) -0.0171(18)
C54 0.044(3) 0.032(3) 0.047(3) -0.009(2) -0.007(2) -0.018(2)
C55 0.033(2) 0.046(3) 0.039(3) -0.014(2) -0.003(2) -0.018(2)
C56 0.047(3) 0.057(3) 0.031(3) 0.003(2) -0.018(2) -0.032(3)
C57 0.026(2) 0.028(2) 0.0149(18) -0.0104(15) -0.0006(15) -0.0085(16)
C58 0.0247(19) 0.027(2) 0.0083(16) -0.0060(14) 0.0011(14) -0.0075(16)
C59 0.0232(19) 0.026(2) 0.0118(17) -0.0032(15) 0.0018(14) -0.0099(16)
C60 0.029(2) 0.029(2) 0.0140(18) -0.0049(15) -0.0003(15) -0.0120(17)
C61 0.022(2) 0.044(3) 0.0126(18) -0.0076(17) -0.0008(15) -0.0084(18)
C62 0.025(2) 0.034(2) 0.0133(18) -0.0064(16) 0.0002(15) -0.0006(17)
C63 0.027(2) 0.025(2) 0.0124(17) -0.0051(15) -0.0004(15) -0.0013(16)
C64 0.022(2) 0.057(3) 0.029(2) -0.019(2) -0.0039(18) -0.006(2)
C68 0.036(2) 0.024(2) 0.0132(18) -0.0033(15) -0.0044(16) -0.0045(17)
C70 0.025(2) 0.0208(19) 0.0212(19) -0.0046(15) -0.0013(16) -0.0089(15)
C71 0.029(2) 0.039(2) 0.030(2) -0.0191(19) 0.0018(18) -0.0120(19)
C72 0.031(2) 0.061(3) 0.042(3) -0.026(2) 0.001(2) -0.024(2)
C73 0.031(2) 0.070(4) 0.041(3) -0.027(3) 0.008(2) -0.024(2)
C74 0.037(3) 0.078(4) 0.034(3) -0.032(3) 0.012(2) -0.025(3)
C75 0.032(2) 0.048(3) 0.024(2) -0.0152(19) 0.0013(18) -0.017(2)
C76 0.043(3) 0.165(8) 0.082(5) -0.077(5) 0.025(3) -0.052(4)
C77 0.025(2) 0.024(2) 0.024(2) -0.0131(16) -0.0071(16) -0.0017(16)
C78 0.028(2) 0.034(2) 0.028(2) -0.0185(18) -0.0064(17) 0.0016(18)
C79 0.033(2) 0.042(3) 0.029(2) -0.022(2) -0.0070(19) 0.004(2)
C80 0.037(2) 0.037(2) 0.034(2) -0.021(2) -0.020(2) 0.0111(19)
C81 0.032(2) 0.035(2) 0.046(3) -0.016(2) -0.020(2) -0.0018(19)
C82 0.031(2) 0.035(2) 0.031(2) -0.0106(19) -0.0082(19) -0.0096(19)
C83 0.045(3) 0.055(3) 0.051(3) -0.034(3) -0.028(2) 0.013(2)
C101 0.038(2) 0.021(2) 0.0176(19) -0.0066(15) -0.0045(17) -0.0105(17)
C102 0.038(2) 0.025(2) 0.021(2) -0.0081(16) -0.0080(17) -0.0093(18)
C103 0.041(3) 0.028(2) 0.029(2) -0.0119(18) -0.0109(19) -0.0057(19)
C104 0.060(3) 0.027(2) 0.026(2) -0.0077(18) -0.018(2) -0.005(2)
C105 0.054(3) 0.029(2) 0.019(2) -0.0105(17) -0.003(2) -0.009(2)
C106 0.044(3) 0.021(2) 0.025(2) -0.0108(17) -0.0029(19) -0.0123(18)
C107 0.033(2) 0.029(2) 0.026(2) -0.0128(17) -0.0081(18) -0.0028(18)
C108 0.071(4) 0.056(3) 0.033(3) -0.019(2) -0.025(3) 0.012(3)
C109 0.129(7) 0.058(4) 0.064(5) 0.006(3) -0.043(5) -0.015(4)
C110 0.114(6) 0.111(6) 0.065(5) -0.045(4) -0.067(5) 0.045(5)
C111 0.121(7) 0.097(6) 0.090(5) -0.061(5) -0.075(5) 0.041(5)
C169 0.049(3) 0.026(2) 0.019(2) -0.0094(17) 0.0051(18) -0.0177(19)
C113 0.030(2) 0.027(2) 0.021(2) -0.0101(16) 0.0008(16) -0.0106(17)
C114 0.042(2) 0.028(2) 0.019(2) -0.0116(17) 0.0048(18) -0.0148(19)
C115 0.057(3) 0.030(2) 0.022(2) -0.0128(18) -0.002(2) -0.011(2)
C116 0.060(3) 0.033(2) 0.027(2) -0.0154(19) -0.007(2) -0.013(2)
C117 0.050(3) 0.028(2) 0.027(2) -0.0151(18) -0.001(2) -0.012(2)
C118 0.029(2) 0.029(2) 0.025(2) -0.0147(17) 0.0011(17) -0.0098(17)
C123 0.0228(19) 0.026(2) 0.027(2) -0.0121(17) 0.0038(16) -0.0107(16)
C124 0.031(2) 0.037(2) 0.034(2) -0.023(2) 0.0092(19) -0.0138(19)
C125 0.028(2) 0.038(3) 0.037(3) -0.021(2) 0.0071(19) -0.0129(19)
C126 0.026(2) 0.047(3) 0.096(5) -0.050(3) 0.009(3) -0.014(2)
C127 0.028(3) 0.077(4) 0.183(8) -0.102(5) 0.024(4) -0.018(3)
C128 0.027(3) 0.082(5) 0.153(7) -0.093(5) 0.025(3) -0.021(3)
C129 0.026(2) 0.058(3) 0.068(4) -0.044(3) 0.018(2) -0.021(2)
C130 0.025(3) 0.144(8) 0.42(2) -0.225(12) 0.028(6) -0.018(4)
C134 0.030(2) 0.072(4) 0.075(4) -0.054(3) 0.023(3) -0.025(3)
C135 0.028(2) 0.058(3) 0.072(4) -0.043(3) 0.019(2) -0.027(2)
C136 0.027(2) 0.037(3) 0.043(3) -0.022(2) 0.0021(19) -0.0180(19)
C137 0.031(2) 0.042(3) 0.054(3) -0.027(2) 0.013(2) -0.023(2)
C138 0.026(2) 0.047(3) 0.069(4) -0.031(3) 0.010(2) -0.019(2)
C139 0.028(2) 0.042(3) 0.066(4) -0.024(3) -0.003(2) -0.016(2)
C140 0.033(2) 0.041(3) 0.050(3) -0.026(2) -0.003(2) -0.016(2)
C141 0.030(2) 0.032(2) 0.039(3) -0.017(2) -0.0021(19) -0.0125(18)
C142 0.029(3) 0.059(3) 0.067(4) -0.024(3) -0.006(2) -0.018(2)
C143 0.044(3) 0.063(4) 0.052(3) -0.026(3) -0.004(2) -0.028(3)
C144 0.072(5) 0.083(5) 0.082(5) 0.014(4) -0.041(4) -0.040(4)
C145 0.036(3) 0.109(6) 0.187(9) -0.103(6) -0.035(4) 0.004(4)
C146 0.029(2) 0.035(2) 0.036(2) -0.021(2) -0.0029(18) -0.0094(18)
C147 0.0208(19) 0.031(2) 0.025(2) -0.0151(17) -0.0029(16) -0.0028(16)
C148 0.0206(19) 0.032(2) 0.033(2) -0.0176(18) -0.0046(17) -0.0033(17)
C149 0.022(2) 0.044(3) 0.033(2) -0.021(2) -0.0064(18) -0.0041(18)
C150 0.025(2) 0.049(3) 0.030(2) -0.017(2) -0.0088(18) 0.0008(19)
C151 0.023(2) 0.041(3) 0.026(2) -0.0099(19) -0.0026(17) -0.0034(18)
C152 0.0169(18) 0.028(2) 0.028(2) -0.0101(17) -0.0054(16) 0.0000(15)
C153 0.035(3) 0.064(3) 0.035(3) -0.018(2) -0.017(2) -0.001(2)
C154 0.057(4) 0.066(4) 0.061(4) -0.029(3) -0.033(3) 0.019(3)
C155 0.093(5) 0.085(5) 0.057(4) -0.047(4) -0.045(4) 0.036(4)
C156 0.090(5) 0.173(9) 0.032(3) -0.013(4) -0.014(3) -0.066(6)
C157 0.028(2) 0.025(2) 0.023(2) -0.0067(16) -0.0006(17) -0.0065(17)
C158 0.0239(19) 0.030(2) 0.0143(18) -0.0096(15) -0.0006(15) -0.0091(16)
C159 0.0227(19) 0.033(2) 0.0204(19) -0.0121(17) -0.0026(16) -0.0074(17)
C160 0.033(2) 0.028(2) 0.020(2) -0.0094(16) -0.0009(17) -0.0081(17)
C161 0.029(2) 0.036(2) 0.024(2) -0.0143(18) 0.0032(17) -0.0118(18)
C162 0.023(2) 0.039(2) 0.025(2) -0.0142(18) 0.0011(16) -0.0092(17)
C163 0.026(2) 0.034(2) 0.0177(19) -0.0111(17) -0.0028(16) -0.0062(17)
C164 0.036(3) 0.039(3) 0.038(3) -0.010(2) 0.010(2) -0.019(2)
C165 0.060(4) 0.079(4) 0.040(3) 0.004(3) 0.008(3) -0.030(3)
C166 0.040(3) 0.054(3) 0.059(3) -0.028(3) 0.023(3) -0.027(2)
C167 0.041(3) 0.043(3) 0.080(4) -0.029(3) 0.015(3) -0.020(2)
C168 0.026(2) 0.039(2) 0.0183(19) -0.0104(17) -0.0030(16) -0.0052(18)
C170 0.038(2) 0.034(2) 0.027(2) -0.0114(18) -0.0050(18) -0.0197(19)
C171 0.061(3) 0.040(3) 0.030(2) -0.006(2) -0.015(2) -0.026(2)
C172 0.065(3) 0.038(3) 0.034(3) -0.003(2) -0.014(2) -0.025(2)
C173 0.053(3) 0.039(3) 0.040(3) -0.009(2) -0.016(2) -0.019(2)
C174 0.073(4) 0.063(4) 0.033(3) 0.002(2) -0.022(3) -0.037(3)
C175 0.065(3) 0.051(3) 0.030(3) 0.002(2) -0.017(2) -0.038(3)
C176 0.067(4) 0.047(3) 0.058(4) -0.008(3) -0.023(3) -0.028(3)
C177 0.029(2) 0.048(3) 0.057(3) -0.026(3) -0.020(2) 0.005(2)
C178 0.074(4) 0.062(4) 0.101(5) -0.053(4) -0.063(4) 0.034(3)
C179 0.140(8) 0.083(5) 0.134(7) -0.066(5) -0.115(7) 0.058(5)
C180 0.133(7) 0.072(5) 0.125(7) -0.044(5) -0.102(6) 0.046(5)
C181 0.088(5) 0.055(4) 0.103(6) -0.039(4) -0.063(5) 0.027(3)
C182 0.043(3) 0.049(3) 0.064(4) -0.028(3) -0.018(3) 0.000(2)
C183 0.224(13) 0.092(7) 0.162(10) -0.050(7) -0.153(10) 0.067(7)
C200 0.055(3) 0.069(4) 0.061(4) -0.018(3) -0.013(3) -0.012(3)
C201 0.060(3) 0.050(3) 0.061(4) -0.010(3) -0.022(3) -0.024(3)
C210 0.146(11) 0.33(2) 0.077(7) 0.045(10) 0.022(7) 0.158(13)
C211 0.042(4) 0.198(11) 0.086(6) -0.022(6) 0.010(4) -0.006(5)
C220 0.033(3) 0.044(3) 0.054(3) -0.009(2) -0.002(2) 0.004(2)
C221 0.065(3) 0.035(3) 0.046(3) -0.020(2) -0.024(3) 0.005(2)
C230 0.044(3) 0.069(4) 0.065(4) -0.050(3) -0.014(3) -0.003(3)
C231 0.048(3) 0.042(3) 0.046(3) -0.018(2) -0.011(2) 0.003(2)
C240 0.042(3) 0.077(4) 0.053(4) -0.018(3) 0.000(3) -0.015(3)
C250 0.057(5) 0.076(6) 0.246(15) 0.023(7) -0.034(7) 0.024(5)
C251 0.116(8) 0.081(6) 0.182(12) -0.014(7) -0.015(7) 0.003(6)
N1 0.0258(17) 0.0198(16) 0.0202(16) -0.0082(13) -0.0020(13) -0.0063(13)
N2 0.0216(16) 0.0253(17) 0.0213(17) -0.0089(14) -0.0016(13) -0.0063(13)
N3 0.0285(18) 0.0317(19) 0.0204(17) -0.0110(14) 0.0011(14) -0.0128(15)
N4 0.0194(17) 0.044(2) 0.042(2) -0.0264(18) 0.0002(16) -0.0065(16)
N200 0.062(4) 0.073(4) 0.099(5) -0.011(3) -0.018(3) -0.034(3)
N210 0.132(8) 0.101(6) 0.176(10) -0.041(6) -0.073(7) 0.018(5)
N220 0.055(3) 0.090(4) 0.079(4) 0.026(4) 0.006(3) 0.011(3)
N230 0.051(3) 0.149(6) 0.124(6) -0.104(5) -0.005(3) -0.023(4)
N240 0.064(4) 0.303(13) 0.099(6) -0.136(8) 0.009(4) -0.022(6)
N250 0.105(7) 0.146(8) 0.122(7) -0.020(6) -0.026(6) 0.040(6)
O1 0.0227(13) 0.0221(14) 0.0158(13) -0.0091(10) 0.0014(10) -0.0075(11)
O2 0.0210(13) 0.0233(14) 0.0217(14) -0.0113(11) -0.0033(11) -0.0052(11)
O3 0.0259(14) 0.0259(15) 0.0206(14) -0.0117(11) -0.0004(11) -0.0061(11)
O4 0.0296(15) 0.0332(16) 0.0237(15) -0.0134(12) 0.0007(12) -0.0091(12)
O5 0.0243(14) 0.0229(14) 0.0171(13) -0.0093(11) -0.0022(11) -0.0048(11)
O6 0.0217(13) 0.0204(13) 0.0181(13) -0.0068(10) -0.0040(11) -0.0067(10)
O7 0.0222(13) 0.0236(14) 0.0170(13) -0.0085(11) -0.0019(11) -0.0064(11)
O8 0.0296(15) 0.0228(14) 0.0157(13) -0.0060(11) -0.0020(11) -0.0057(11)
O9 0.0320(15) 0.0238(14) 0.0206(14) -0.0089(11) -0.0029(12) -0.0088(12)
O10 0.0290(15) 0.0280(15) 0.0214(14) -0.0142(12) 0.0013(12) -0.0091(12)
O11 0.0308(16) 0.0345(17) 0.0304(16) -0.0182(13) 0.0089(13) -0.0184(13)
O12 0.0295(17) 0.053(2) 0.064(2) -0.0397(19) 0.0160(16) -0.0223(15)
O13 0.0287(16) 0.0420(18) 0.0395(18) -0.0247(15) 0.0086(13) -0.0181(14)
O14 0.0210(13) 0.0297(15) 0.0228(14) -0.0135(12) -0.0012(11) -0.0072(11)
O15 0.0237(14) 0.0289(15) 0.0179(13) -0.0102(11) -0.0012(11) -0.0089(11)
O16 0.0324(15) 0.0291(15) 0.0182(14) -0.0068(11) -0.0054(12) -0.0087(12)
V1 0.0204(3) 0.0201(3) 0.0150(3) -0.0071(2) -0.0019(2) -0.0055(2)
V2 0.0203(3) 0.0223(3) 0.0176(3) -0.0090(3) -0.0018(3) -0.0051(3)
V3 0.0230(3) 0.0252(4) 0.0179(3) -0.0106(3) 0.0000(3) -0.0097(3)
V4 0.0219(3) 0.0339(4) 0.0292(4) -0.0185(3) 0.0043(3) -0.0132(3)
C300 0.011(3) 0.021(4) 0.058(6) -0.028(4) -0.012(3) 0.004(3)

loop_
_atom_type_symbol
_atom_type_description
_atom_type_scat_dispersion_real
_atom_type_scat_dispersion_imag
_atom_type_scat_source
C C 0.0033 0.0016 'International Tables Vol C Tables 4.2.6.8 and 6.1.1.4'
H H 0.0000 0.0000 'International Tables Vol C Tables 4.2.6.8 and 6.1.1.4'
N N 0.0061 0.0033 'International Tables Vol C Tables 4.2.6.8 and 6.1.1.4'
O O 0.0106 0.0060 'International Tables Vol C Tables 4.2.6.8 and 6.1.1.4'
V V 0.3005 0.5294 'International Tables Vol C Tables 4.2.6.8 and 6.1.1.4'
Cl Cl 0.1484 0.1585 'International Tables Vol C Tables 4.2.6.8 and 6.1.1.4'

loop_
_geom_angle_atom_site_label_1
_geom_angle_atom_site_label_2
_geom_angle_atom_site_label_3
_geom_angle
_geom_angle_site_symmetry_1
_geom_angle_site_symmetry_3
_geom_angle_publ_flag
O1 C1 C6 119.2(3) . . ?
O1 C1 C2 119.8(3) . . ?
C6 C1 C2 121.1(3) . . ?
C3 C2 C1 118.6(4) . . ?
C3 C2 C7 122.2(4) . . ?
C1 C2 C7 119.1(3) . . ?
C2 C3 C4 122.0(4) . . ?
C2 C3 H3 119.0 . . ?
C4 C3 H3 119.0 . . ?
C3 C4 C5 117.9(3) . . ?
C3 C4 C8 119.2(4) . . ?
C5 C4 C8 122.9(4) . . ?
C4 C5 C6 121.6(4) . . ?
C4 C5 H5 119.2 . . ?
C6 C5 H5 119.2 . . ?
C1 C6 C5 118.8(4) . . ?
C1 C6 C12 119.1(3) . . ?
C5 C6 C12 122.0(3) . . ?
O8 C7 C2 108.5(3) . . ?
O8 C7 H7A 110.0 . . ?
C2 C7 H7A 110.0 . . ?
O8 C7 H7B 110.0 . . ?
C2 C7 H7B 110.0 . . ?
H7A C7 H7B 108.4 . . ?
C11 C8 C10 108.2(4) . . ?
C11 C8 C4 112.6(4) . . ?
C10 C8 C4 109.1(4) . . ?
C11 C8 C9 108.0(4) . . ?
C10 C8 C9 110.3(4) . . ?
C4 C8 C9 108.6(3) . . ?
C8 C9 H9A 109.5 . . ?
C8 C9 H9B 109.5 . . ?
H9A C9 H9B 109.5 . . ?
C8 C9 H9C 109.5 . . ?
H9A C9 H9C 109.5 . . ?
H9B C9 H9C 109.5 . . ?
C8 C10 H10A 109.5 . . ?
C8 C10 H10B 109.5 . . ?
H10A C10 H10B 109.5 . . ?
C8 C10 H10C 109.5 . . ?
H10A C10 H10C 109.5 . . ?
H10B C10 H10C 109.5 . . ?
C8 C11 H11A 109.5 . . ?
C8 C11 H11B 109.5 . . ?
H11A C11 H11B 109.5 . . ?
C8 C11 H11C 109.5 . . ?
H11A C11 H11C 109.5 . . ?
H11B C11 H11C 109.5 . . ?
C6 C12 C14 114.3(3) . . ?
C6 C12 H12A 108.7 . . ?
C14 C12 H12A 108.7 . . ?
C6 C12 H12B 108.7 . . ?
C14 C12 H12B 108.7 . . ?
H12A C12 H12B 107.6 . . ?
O2 C13 C18 120.1(3) . . ?
O2 C13 C14 120.1(3) . . ?
C18 C13 C14 119.8(3) . . ?
C15 C14 C13 118.5(3) . . ?
C15 C14 C12 118.5(3) . . ?
C13 C14 C12 122.9(3) . . ?
C16 C15 C14 122.9(4) . . ?
C16 C15 H15 118.5 . . ?
C14 C15 H15 118.5 . . ?
C17 C16 C15 116.8(4) . . ?
C17 C16 C19 123.2(4) . . ?
C15 C16 C19 120.0(4) . . ?
C16 C17 C18 122.9(4) . . ?
C16 C17 H17 118.5 . . ?
C18 C17 H17 118.5 . . ?
C17 C18 C13 119.0(3) . . ?
C17 C18 C23 117.9(3) . . ?
C13 C18 C23 123.1(3) . . ?
C20 C19 C22 110.0(5) . . ?
C20 C19 C16 109.9(4) . . ?
C22 C19 C16 111.6(4) . . ?
C20 C19 C21 109.4(5) . . ?
C22 C19 C21 106.7(5) . . ?
C16 C19 C21 109.2(4) . . ?
C19 C20 H20A 109.5 . . ?
C19 C20 H20B 109.5 . . ?
H20A C20 H20B 109.5 . . ?
C19 C20 H20C 109.5 . . ?
H20A C20 H20C 109.5 . . ?
H20B C20 H20C 109.5 . . ?
C19 C21 H21A 109.5 . . ?
C19 C21 H21B 109.5 . . ?
H21A C21 H21B 109.5 . . ?
C19 C21 H21C 109.5 . . ?
H21A C21 H21C 109.5 . . ?
H21B C21 H21C 109.5 . . ?
C19 C22 H22A 109.5 . . ?
C19 C22 H22B 109.5 . . ?
H22A C22 H22B 109.5 . . ?
C19 C22 H22C 109.5 . . ?
H22A C22 H22C 109.5 . . ?
H22B C22 H22C 109.5 . . ?
C25 C23 C18 112.3(3) . . ?
C25 C23 H23A 109.2 . . ?
C18 C23 H23A 109.2 . . ?
C25 C23 H23B 109.2 . . ?
C18 C23 H23B 109.2 . . ?
H23A C23 H23B 107.9 . . ?
O3 C24 C25 119.0(4) . . ?
O3 C24 C29 119.2(4) . . ?
C25 C24 C29 121.7(4) . . ?
C24 C25 C26 117.5(4) . . ?
C24 C25 C23 120.0(4) . . ?
C26 C25 C23 122.5(4) . . ?
C25 C26 C27 122.3(4) . . ?
C25 C26 H26 118.9 . . ?
C27 C26 H26 118.9 . . ?
C28 C27 C26 117.5(4) . . ?
C28 C27 C30 122.0(5) . . ?
C26 C27 C30 120.6(4) . . ?
C27 C28 C29 122.4(4) . . ?
C27 C28 H28 118.8 . . ?
C29 C28 H28 118.8 . . ?
C28 C29 C24 118.6(4) . . ?
C28 C29 C34 121.4(4) . . ?
C24 C29 C34 120.0(4) . . ?
C31 C30 C32 113.1(7) . . ?
C31 C30 C33 108.2(7) . . ?
C32 C30 C33 106.1(6) . . ?
C31 C30 C27 109.8(5) . . ?
C32 C30 C27 108.0(6) . . ?
C33 C30 C27 111.6(5) . . ?
C30 C31 H31A 109.5 . . ?
C30 C31 H31B 109.5 . . ?
H31A C31 H31B 109.5 . . ?
C30 C31 H31C 109.5 . . ?
H31A C31 H31C 109.5 . . ?
H31B C31 H31C 109.5 . . ?
C30 C32 H32A 109.5 . . ?
C30 C32 H32B 109.5 . . ?
H32A C32 H32B 109.5 . . ?
C30 C32 H32C 109.5 . . ?
H32A C32 H32C 109.5 . . ?
H32B C32 H32C 109.5 . . ?
C30 C33 H33A 109.5 . . ?
C30 C33 H33B 109.5 . . ?
H33A C33 H33B 109.5 . . ?
C30 C33 H33C 109.5 . . ?
H33A C33 H33C 109.5 . . ?
H33B C33 H33C 109.5 . . ?
O4 C34 C29 108.0(3) . . ?
O4 C34 H34A 110.1 . . ?
C29 C34 H34A 110.1 . . ?
O4 C34 H34B 110.1 . . ?
C29 C34 H34B 110.1 . . ?
H34A C34 H34B 108.4 . . ?
O4 C35 C37 108.2(3) . . ?
O4 C35 H35A 110.1 . . ?
C37 C35 H35A 110.0 . . ?
O4 C35 H35B 110.0 . . ?
C37 C35 H35B 110.0 . . ?
H35A C35 H35B 108.4 . . ?
O5 C36 C37 119.9(3) . . ?
O5 C36 C41 118.6(3) . . ?
C37 C36 C41 121.5(3) . . ?
C36 C37 C38 118.5(4) . . ?
C36 C37 C35 119.3(4) . . ?
C38 C37 C35 122.2(4) . . ?
C37 C38 C39 122.0(4) . . ?
C37 C38 H38 119.0 . . ?
C39 C38 H38 119.0 . . ?
C40 C39 C38 117.5(4) . . ?
C40 C39 C42 123.3(4) . . ?
C38 C39 C42 119.2(4) . . ?
C39 C40 C41 122.4(4) . . ?
C39 C40 H40 118.8 . . ?
C41 C40 H40 118.8 . . ?
C40 C41 C36 118.0(4) . . ?
C40 C41 C46 122.2(3) . . ?
C36 C41 C46 119.7(3) . . ?
C43 C42 C45 111.1(5) . . ?
C43 C42 C44 107.5(4) . . ?
C45 C42 C44 106.5(4) . . ?
C43 C42 C39 111.0(4) . . ?
C45 C42 C39 108.7(4) . . ?
C44 C42 C39 112.0(4) . . ?
C42 C43 H43A 109.5 . . ?
C42 C43 H43B 109.5 . . ?
H43A C43 H43B 109.5 . . ?
C42 C43 H43C 109.5 . . ?
H43A C43 H43C 109.5 . . ?
H43B C43 H43C 109.5 . . ?
C42 C44 H44A 109.5 . . ?
C42 C44 H44B 109.5 . . ?
H44A C44 H44B 109.5 . . ?
C42 C44 H44C 109.5 . . ?
H44A C44 H44C 109.5 . . ?
H44B C44 H44C 109.5 . . ?
C42 C45 H45A 109.5 . . ?
C42 C45 H45B 109.5 . . ?
H45A C45 H45B 109.5 . . ?
C42 C45 H45C 109.5 . . ?
H45A C45 H45C 109.5 . . ?
H45B C45 H45C 109.5 . . ?
C41 C46 C48 113.7(3) . . ?
C41 C46 H46A 108.8 . . ?
C48 C46 H46A 108.8 . . ?
C41 C46 H46B 108.8 . . ?
C48 C46 H46B 108.8 . . ?
H46A C46 H46B 107.7 . . ?
O6 C47 C48 120.7(3) . . ?
O6 C47 C52 118.7(3) . . ?
C48 C47 C52 120.5(3) . . ?
C49 C48 C47 118.9(3) . . ?
C49 C48 C46 117.8(3) . . ?
C47 C48 C46 123.4(3) . . ?
C48 C49 C50 122.5(3) . . ?
C48 C49 H49 118.8 . . ?
C50 C49 H49 118.8 . . ?
C51 C50 C49 116.6(3) . . ?
C51 C50 C53 122.8(3) . . ?
C49 C50 C53 120.6(3) . . ?
C50 C51 C52 123.2(3) . . ?
C50 C51 H51 118.4 . . ?
C52 C51 H51 118.4 . . ?
C51 C52 C47 118.2(3) . . ?
C51 C52 C57 118.5(3) . . ?
C47 C52 C57 123.2(3) . . ?
C56 C53 C54 109.0(4) . . ?
C56 C53 C50 111.9(3) . . ?
C54 C53 C50 108.4(4) . . ?
C56 C53 C55 107.4(4) . . ?
C54 C53 C55 110.2(4) . . ?
C50 C53 C55 110.0(3) . . ?
C53 C54 H54A 109.5 . . ?
C53 C54 H54B 109.5 . . ?
H54A C54 H54B 109.5 . . ?
C53 C54 H54C 109.5 . . ?
H54A C54 H54C 109.5 . . ?
H54B C54 H54C 109.5 . . ?
C53 C55 H55A 109.5 . . ?
C53 C55 H55B 109.5 . . ?
H55A C55 H55B 109.5 . . ?
C53 C55 H55C 109.5 . . ?
H55A C55 H55C 109.5 . . ?
H55B C55 H55C 109.5 . . ?
C53 C56 H56A 109.5 . . ?
C53 C56 H56B 109.5 . . ?
H56A C56 H56B 109.5 . . ?
C53 C56 H56C 109.5 . . ?
H56A C56 H56C 109.5 . . ?
H56B C56 H56C 109.5 . . ?
C59 C57 C52 110.1(3) . . ?
C59 C57 H57A 109.6 . . ?
C52 C57 H57A 109.6 . . ?
C59 C57 H57B 109.6 . . ?
C52 C57 H57B 109.6 . . ?
H57A C57 H57B 108.2 . . ?
O7 C58 C59 118.9(3) . . ?
O7 C58 C63 120.0(3) . . ?
C59 C58 C63 121.1(4) . . ?
C58 C59 C60 118.3(4) . . ?
C58 C59 C57 120.1(3) . . ?
C60 C59 C57 121.3(3) . . ?
C61 C60 C59 122.6(4) . . ?
C61 C60 H60 118.7 . . ?
C59 C60 H60 118.7 . . ?
C60 C61 C62 117.3(4) . . ?
C60 C61 C64 120.9(4) . . ?
C62 C61 C64 121.7(4) . . ?
C63 C62 C61 121.7(4) . . ?
C63 C62 H62 119.2 . . ?
C61 C62 H62 119.2 . . ?
C58 C63 C62 119.0(4) . . ?
C58 C63 C68 120.3(4) . . ?
C62 C63 C68 120.6(4) . . ?
C65B C64 C66B 114.8(5) . . ?
C67A C64 C61 117.4(6) . . ?
C65B C64 C61 110.4(4) . . ?
C66B C64 C61 110.6(4) . . ?
C67A C64 C65A 112.0(7) . . ?
C61 C64 C65A 106.2(5) . . ?
C65B C64 C67B 108.3(5) . . ?
C66B C64 C67B 103.6(5) . . ?
C61 C64 C67B 108.8(4) . . ?
C67A C64 C66A 108.2(7) . . ?
C61 C64 C66A 110.5(5) . . ?
C65A C64 C66A 101.4(6) . . ?
C64 C65A H65A 109.5 . . ?
C64 C65A H65B 109.5 . . ?
H65A C65A H65B 109.5 . . ?
C64 C65A H65C 109.5 . . ?
H65A C65A H65C 109.5 . . ?
H65B C65A H65C 109.5 . . ?
C64 C66A H66A 109.5 . . ?
C64 C66A H66B 109.5 . . ?
H66A C66A H66B 109.5 . . ?
C64 C66A H66C 109.5 . . ?
H66A C66A H66C 109.5 . . ?
H66B C66A H66C 109.5 . . ?
C64 C67A H67A 109.5 . . ?
C64 C67A H67B 109.5 . . ?
H67A C67A H67B 109.5 . . ?
C64 C67A H67C 109.5 . . ?
H67A C67A H67C 109.5 . . ?
H67B C67A H67C 109.5 . . ?
C64 C66B H66D 109.5 . . ?
C64 C66B H66E 109.5 . . ?
H66D C66B H66E 109.5 . . ?
C64 C66B H66F 109.5 . . ?
H66D C66B H66F 109.5 . . ?
H66E C66B H66F 109.5 . . ?
C64 C67B H67D 109.5 . . ?
C64 C67B H67E 109.5 . . ?
H67D C67B H67E 109.5 . . ?
C64 C67B H67F 109.5 . . ?
H67D C67B H67F 109.5 . . ?
H67E C67B H67F 109.5 . . ?
C64 C65B H65D 109.5 . . ?
C64 C65B H65E 109.5 . . ?
H65D C65B H65E 109.5 . . ?
C64 C65B H65F 109.5 . . ?
H65D C65B H65F 109.5 . . ?
H65E C65B H65F 109.5 . . ?
O8 C68 C63 108.4(3) . . ?
O8 C68 H68A 110.0 . . ?
C63 C68 H68A 110.0 . . ?
O8 C68 H68B 110.0 . . ?
C63 C68 H68B 110.0 . . ?
H68A C68 H68B 108.4 . . ?
N1 C70 C75 120.5(4) . . ?
N1 C70 C71 119.9(3) . . ?
C75 C70 C71 119.5(4) . . ?
C72 C71 C70 119.8(4) . . ?
C72 C71 H71 120.1 . . ?
C70 C71 H71 120.1 . . ?
C71 C72 C73 121.5(4) . . ?
C71 C72 H72 119.3 . . ?
C73 C72 H72 119.3 . . ?
C74 C73 C72 117.7(4) . . ?
C74 C73 C76 121.5(5) . . ?
C72 C73 C76 120.8(5) . . ?
C75 C74 C73 122.2(4) . . ?
C75 C74 H74 118.9 . . ?
C73 C74 H74 118.9 . . ?
C74 C75 C70 119.2(4) . . ?
C74 C75 H75 120.4 . . ?
C70 C75 H75 120.4 . . ?
C73 C76 H76A 109.5 . . ?
C73 C76 H76B 109.5 . . ?
H76A C76 H76B 109.5 . . ?
C73 C76 H76C 109.5 . . ?
H76A C76 H76C 109.5 . . ?
H76B C76 H76C 109.5 . . ?
N2 C77 C78 120.8(4) . . ?
N2 C77 C82 119.3(4) . . ?
C78 C77 C82 119.9(4) . . ?
C79 C78 C77 119.1(4) . . ?
C79 C78 H78 120.5 . . ?
C77 C78 H78 120.5 . . ?
C78 C79 C80 121.1(4) . . ?
C78 C79 H79 119.4 . . ?
C80 C79 H79 119.4 . . ?
C81 C80 C79 118.5(4) . . ?
C81 C80 C83 120.6(4) . . ?
C79 C80 C83 120.8(4) . . ?
C80 C81 C82 122.2(4) . . ?
C80 C81 H81 118.9 . . ?
C82 C81 H81 118.9 . . ?
C81 C82 C77 119.1(4) . . ?
C81 C82 H82 120.4 . . ?
C77 C82 H82 120.4 . . ?
C80 C83 H83A 109.5 . . ?
C80 C83 H83B 109.5 . . ?
H83A C83 H83B 109.5 . . ?
C80 C83 H83C 109.5 . . ?
H83A C83 H83C 109.5 . . ?
H83B C83 H83C 109.5 . . ?
O9 C101 C102 119.7(3) . . ?
O9 C101 C106 118.5(4) . . ?
C102 C101 C106 121.8(4) . . ?
C101 C102 C103 118.2(4) . . ?
C101 C102 C107 120.3(4) . . ?
C103 C102 C107 121.5(4) . . ?
C104 C103 C102 121.8(4) . . ?
C104 C103 H103 119.1 . . ?
C102 C103 H103 119.1 . . ?
C105 C104 C103 117.3(4) . . ?
C105 C104 C108 119.9(4) . . ?
C103 C104 C108 122.7(5) . . ?
C106 C105 C104 123.0(4) . . ?
C106 C105 H105 118.5 . . ?
C104 C105 H105 118.5 . . ?
C105 C106 C101 117.9(4) . . ?
C105 C106 C169 122.5(4) . . ?
C101 C106 C169 119.6(4) . . ?
O16 C107 C102 108.4(3) . . ?
O16 C107 H10D 110.0 . . ?
C102 C107 H10D 110.0 . . ?
O16 C107 H10E 110.0 . . ?
C102 C107 H10E 110.0 . . ?
H10D C107 H10E 108.4 . . ?
C110 C108 C111 116.3(6) . . ?
C110 C108 C104 113.8(5) . . ?
C111 C108 C104 111.1(5) . . ?
C110 C108 C109 101.9(6) . . ?
C111 C108 C109 105.1(6) . . ?
C104 C108 C109 107.3(5) . . ?
C108 C109 H10F 109.5 . . ?
C108 C109 H10G 109.5 . . ?
H10F C109 H10G 109.5 . . ?
C108 C109 H10H 109.5 . . ?
H10F C109 H10H 109.5 . . ?
H10G C109 H10H 109.5 . . ?
C108 C110 H11D 109.5 . . ?
C108 C110 H11E 109.5 . . ?
H11D C110 H11E 109.5 . . ?
C108 C110 H11F 109.5 . . ?
H11D C110 H11F 109.5 . . ?
H11E C110 H11F 109.5 . . ?
C108 C111 H11G 109.5 . . ?
C108 C111 H11H 109.5 . . ?
H11G C111 H11H 109.5 . . ?
C108 C111 H11I 109.5 . . ?
H11G C111 H11I 109.5 . . ?
H11H C111 H11I 109.5 . . ?
C106 C169 C114 110.9(3) . . ?
C106 C169 H16A 109.5 . . ?
C114 C169 H16A 109.5 . . ?
C106 C169 H16B 109.5 . . ?
C114 C169 H16B 109.5 . . ?
H16A C169 H16B 108.0 . . ?
O10 C113 C118 121.2(4) . . ?
O10 C113 C114 119.1(3) . . ?
C118 C113 C114 119.8(4) . . ?
C115 C114 C113 118.9(4) . . ?
C115 C114 C169 118.5(4) . . ?
C113 C114 C169 122.5(4) . . ?
C116 C115 C114 122.7(4) . . ?
C116 C115 H115 118.7 . . ?
C114 C115 H115 118.7 . . ?
C115 C116 C117 117.0(4) . . ?
C115 C116 C119 121.9(4) . . ?
C117 C116 C119 121.1(4) . . ?
C116 C117 C118 122.2(4) . . ?
C116 C117 H117 118.9 . . ?
C118 C117 H117 118.9 . . ?
C117 C118 C113 119.3(4) . . ?
C117 C118 C123 117.4(4) . . ?
C113 C118 C123 123.2(4) . . ?
C12A C119 C12C 110.3(7) . . ?
C12E C119 C12D 122.7(9) . . ?
C12E C119 C116 114.7(7) . . ?
C12A C119 C116 114.8(6) . . ?
C12C C119 C116 111.5(6) . . ?
C12D C119 C116 111.7(7) . . ?
C12A C119 C12B 108.9(7) . . ?
C12C C119 C12B 102.6(7) . . ?
C116 C119 C12B 107.9(6) . . ?
C12E C119 C12F 97.7(8) . . ?
C12D C119 C12F 103.0(8) . . ?
C116 C119 C12F 102.8(6) . . ?
C119 C12D H12C 109.5 . . ?
C119 C12D H12D 109.5 . . ?
H12C C12D H12D 109.5 . . ?
C119 C12D H12E 109.5 . . ?
H12C C12D H12E 109.5 . . ?
H12D C12D H12E 109.5 . . ?
C119 C12E H12F 109.5 . . ?
C119 C12E H12G 109.5 . . ?
H12F C12E H12G 109.5 . . ?
C119 C12E H12H 109.5 . . ?
H12F C12E H12H 109.5 . . ?
H12G C12E H12H 109.5 . . ?
C119 C12F H12I 109.5 . . ?
C119 C12F H12J 109.5 . . ?
H12I C12F H12J 109.5 . . ?
C119 C12F H12K 109.5 . . ?
H12I C12F H12K 109.5 . . ?
H12J C12F H12K 109.5 . . ?
C119 C12A H12L 109.5 . . ?
C119 C12A H12M 109.5 . . ?
H12L C12A H12M 109.5 . . ?
C119 C12A H12N 109.5 . . ?
H12L C12A H12N 109.5 . . ?
H12M C12A H12N 109.5 . . ?
C119 C12C H12O 109.5 . . ?
C119 C12C H12P 109.5 . . ?
H12O C12C H12P 109.5 . . ?
C119 C12C H12Q 109.5 . . ?
H12O C12C H12Q 109.5 . . ?
H12P C12C H12Q 109.5 . . ?
C119 C12B H12R 109.5 . . ?
C119 C12B H12S 109.5 . . ?
H12R C12B H12S 109.5 . . ?
C119 C12B H12T 109.5 . . ?
H12R C12B H12T 109.5 . . ?
H12S C12B H12T 109.5 . . ?
C118 C123 C125 112.6(3) . . ?
C118 C123 H12U 109.1 . . ?
C125 C123 H12U 109.1 . . ?
C118 C123 H12V 109.1 . . ?
C125 C123 H12V 109.1 . . ?
H12U C123 H12V 107.8 . . ?
O11 C124 C125 118.3(4) . . ?
O11 C124 C129 120.6(4) . . ?
C125 C124 C129 121.1(4) . . ?
C126 C125 C124 118.5(4) . . ?
C126 C125 C123 121.7(4) . . ?
C124 C125 C123 119.9(4) . . ?
C125 C126 C127 121.8(4) . . ?
C125 C126 H126 119.1 . . ?
C127 C126 H126 119.1 . . ?
C128 C127 C126 117.5(5) . . ?
C128 C127 C130 121.0(5) . . ?
C126 C127 C130 121.5(5) . . ?
C129 C128 C127 122.3(5) . . ?
C129 C128 H128 118.8 . . ?
C127 C128 H128 118.8 . . ?
C128 C129 C124 118.5(4) . . ?
C128 C129 C134 122.6(4) . . ?
C124 C129 C134 118.7(4) . . ?
C13E C130 C127 120.8(9) . . ?
C13C C130 C127 119.5(9) . . ?
C13C C130 C13A 108.1(9) . . ?
C127 C130 C13A 109.9(8) . . ?
C13E C130 C13D 116.7(11) . . ?
C127 C130 C13D 114.4(7) . . ?
C13C C130 C13B 99.9(8) . . ?
C127 C130 C13B 106.3(9) . . ?
C13A C130 C13B 112.9(9) . . ?
C13E C130 C13F 95.2(9) . . ?
C127 C130 C13F 95.0(8) . . ?
C13D C130 C13F 108.8(9) . . ?
C130 C13D H13A 109.5 . . ?
C130 C13D H13B 109.5 . . ?
H13A C13D H13B 109.5 . . ?
C130 C13D H13C 109.5 . . ?
H13A C13D H13C 109.5 . . ?
H13B C13D H13C 109.5 . . ?
C130 C13F H13D 109.5 . . ?
C130 C13F H13E 109.5 . . ?
H13D C13F H13E 109.5 . . ?
C130 C13F H13F 109.5 . . ?
H13D C13F H13F 109.5 . . ?
H13E C13F H13F 109.5 . . ?
C130 C13E H13G 109.5 . . ?
C130 C13E H13H 109.5 . . ?
H13G C13E H13H 109.5 . . ?
C130 C13E H13I 109.5 . . ?
H13G C13E H13I 109.5 . . ?
H13H C13E H13I 109.5 . . ?
C130 C13A H13J 109.5 . . ?
C130 C13A H13K 109.5 . . ?
H13J C13A H13K 109.5 . . ?
C130 C13A H13L 109.5 . . ?
H13J C13A H13L 109.5 . . ?
H13K C13A H13L 109.5 . . ?
C130 C13C H13M 109.5 . . ?
C130 C13C H13N 109.5 . . ?
H13M C13C H13N 109.5 . . ?
C130 C13C H13O 109.5 . . ?
H13M C13C H13O 109.5 . . ?
H13N C13C H13O 109.5 . . ?
C130 C13B H13P 109.5 . . ?
C130 C13B H13Q 109.5 . . ?
H13P C13B H13Q 109.5 . . ?
C130 C13B H13R 109.5 . . ?
H13P C13B H13R 109.5 . . ?
H13Q C13B H13R 109.5 . . ?
O12 C134 C129 109.4(4) . . ?
O12 C134 H13S 109.8 . . ?
C129 C134 H13S 109.8 . . ?
O12 C134 H13T 109.8 . . ?
C129 C134 H13T 109.8 . . ?
H13S C134 H13T 108.3 . . ?
O12 C135 C137 109.7(4) . . ?
O12 C135 H13U 109.7 . . ?
C137 C135 H13U 109.7 . . ?
O12 C135 H13V 109.7 . . ?
C137 C135 H13V 109.7 . . ?
H13U C135 H13V 108.2 . . ?
O13 C136 C137 120.5(4) . . ?
O13 C136 C141 118.0(4) . . ?
C137 C136 C141 121.4(4) . . ?
C136 C137 C138 118.7(4) . . ?
C136 C137 C135 119.1(4) . . ?
C138 C137 C135 122.2(4) . . ?
C137 C138 C139 121.9(4) . . ?
C137 C138 H138 119.1 . . ?
C139 C138 H138 119.1 . . ?
C140 C139 C138 117.4(5) . . ?
C140 C139 C142 118.9(5) . . ?
C138 C139 C142 123.7(5) . . ?
C139 C140 C141 122.9(4) . . ?
C139 C140 H140 118.6 . . ?
C141 C140 H140 118.6 . . ?
C140 C141 C136 117.8(4) . . ?
C140 C141 C146 121.7(4) . . ?
C136 C141 C146 120.4(4) . . ?
C145 C142 C139 112.8(5) . . ?
C145 C142 C144 109.5(6) . . ?
C139 C142 C144 110.3(4) . . ?
C145 C142 C143 108.0(5) . . ?
C139 C142 C143 108.9(5) . . ?
C144 C142 C143 107.1(5) . . ?
C142 C143 H14A 109.5 . . ?
C142 C143 H14B 109.5 . . ?
H14A C143 H14B 109.5 . . ?
C142 C143 H14C 109.5 . . ?
H14A C143 H14C 109.5 . . ?
H14B C143 H14C 109.5 . . ?
C142 C144 H14D 109.5 . . ?
C142 C144 H14E 109.5 . . ?
H14D C144 H14E 109.5 . . ?
C142 C144 H14F 109.5 . . ?
H14D C144 H14F 109.5 . . ?
H14E C144 H14F 109.5 . . ?
C142 C145 H14G 109.5 . . ?
C142 C145 H14H 109.5 . . ?
H14G C145 H14H 109.5 . . ?
C142 C145 H14I 109.5 . . ?
H14G C145 H14I 109.5 . . ?
H14H C145 H14I 109.5 . . ?
C148 C146 C141 110.8(4) . . ?
C148 C146 H14J 109.5 . . ?
C141 C146 H14J 109.5 . . ?
C148 C146 H14K 109.5 . . ?
C141 C146 H14K 109.5 . . ?
H14J C146 H14K 108.1 . . ?
O14 C147 C152 120.7(3) . . ?
O14 C147 C148 119.4(4) . . ?
C152 C147 C148 119.9(4) . . ?
C149 C148 C147 119.0(4) . . ?
C149 C148 C146 119.0(4) . . ?
C147 C148 C146 122.0(4) . . ?
C150 C149 C148 122.8(4) . . ?
C150 C149 H149 118.6 . . ?
C148 C149 H149 118.6 . . ?
C149 C150 C151 116.8(4) . . ?
C149 C150 C153 120.2(4) . . ?
C151 C150 C153 122.9(4) . . ?
C150 C151 C152 122.6(4) . . ?
C150 C151 H151 118.7 . . ?
C152 C151 H151 118.7 . . ?
C151 C152 C147 118.8(4) . . ?
C151 C152 C157 118.5(4) . . ?
C147 C152 C157 122.7(4) . . ?
C156 C153 C154 111.6(6) . . ?
C156 C153 C150 112.4(4) . . ?
C154 C153 C150 109.1(4) . . ?
C156 C153 C155 106.9(6) . . ?
C154 C153 C155 105.6(5) . . ?
C150 C153 C155 111.0(4) . . ?
C153 C154 H15A 109.5 . . ?
C153 C154 H15B 109.5 . . ?
H15A C154 H15B 109.5 . . ?
C153 C154 H15C 109.5 . . ?
H15A C154 H15C 109.5 . . ?
H15B C154 H15C 109.5 . . ?
C153 C155 H15D 109.5 . . ?
C153 C155 H15E 109.5 . . ?
H15D C155 H15E 109.5 . . ?
C153 C155 H15F 109.5 . . ?
H15D C155 H15F 109.5 . . ?
H15E C155 H15F 109.5 . . ?
C153 C156 H15G 109.5 . . ?
C153 C156 H15H 109.5 . . ?
H15G C156 H15H 109.5 . . ?
C153 C156 H15I 109.5 . . ?
H15G C156 H15I 109.5 . . ?
H15H C156 H15I 109.5 . . ?
C152 C157 C159 113.5(3) . . ?
C152 C157 H15J 108.9 . . ?
C159 C157 H15J 108.9 . . ?
C152 C157 H15K 108.9 . . ?
C159 C157 H15K 108.9 . . ?
H15J C157 H15K 107.7 . . ?
O15 C158 C163 120.8(4) . . ?
O15 C158 C159 118.3(3) . . ?
C163 C158 C159 120.9(4) . . ?
C160 C159 C158 118.4(4) . . ?
C160 C159 C157 122.1(4) . . ?
C158 C159 C157 119.4(3) . . ?
C159 C160 C161 122.7(4) . . ?
C159 C160 H160 118.6 . . ?
C161 C160 H160 118.6 . . ?
C160 C161 C162 117.8(4) . . ?
C160 C161 C164 119.7(4) . . ?
C162 C161 C164 122.5(4) . . ?
C161 C162 C163 121.7(4) . . ?
C161 C162 H162 119.1 . . ?
C163 C162 H162 119.1 . . ?
C158 C163 C162 118.5(4) . . ?
C158 C163 C168 119.4(4) . . ?
C162 C163 C168 122.1(4) . . ?
C165 C164 C166 108.3(4) . . ?
C165 C164 C161 109.5(4) . . ?
C166 C164 C161 112.6(4) . . ?
C165 C164 C167 110.0(5) . . ?
C166 C164 C167 107.8(4) . . ?
C161 C164 C167 108.6(4) . . ?
C164 C165 H16C 109.5 . . ?
C164 C165 H16D 109.5 . . ?
H16C C165 H16D 109.5 . . ?
C164 C165 H16E 109.5 . . ?
H16C C165 H16E 109.5 . . ?
H16D C165 H16E 109.5 . . ?
C164 C166 H16F 109.5 . . ?
C164 C166 H16G 109.5 . . ?
H16F C166 H16G 109.5 . . ?
C164 C166 H16H 109.5 . . ?
H16F C166 H16H 109.5 . . ?
H16G C166 H16H 109.5 . . ?
C164 C167 H16I 109.5 . . ?
C164 C167 H16J 109.5 . . ?
H16I C167 H16J 109.5 . . ?
C164 C167 H16K 109.5 . . ?
H16I C167 H16K 109.5 . . ?
H16J C167 H16K 109.5 . . ?
O16 C168 C163 109.6(3) . . ?
O16 C168 H16Q 109.7 . . ?
C163 C168 H16Q 109.7 . . ?
O16 C168 H16R 109.7 . . ?
C163 C168 H16R 109.7 . . ?
H16Q C168 H16R 108.2 . . ?
N3 C170 C171 120.3(4) . . ?
N3 C170 C175 119.9(4) . . ?
C171 C170 C175 119.7(4) . . ?
C170 C171 C172 119.1(4) . . ?
C170 C171 H171 120.4 . . ?
C172 C171 H171 120.4 . . ?
C171 C172 C173 121.6(4) . . ?
C171 C172 H172 119.2 . . ?
C173 C172 H172 119.2 . . ?
C174 C173 C172 118.2(4) . . ?
C174 C173 C176 121.3(5) . . ?
C172 C173 C176 120.5(4) . . ?
C175 C174 C173 121.2(5) . . ?
C175 C174 H174 119.4 . . ?
C173 C174 H174 119.4 . . ?
C174 C175 C170 120.1(4) . . ?
C174 C175 H175 120.0 . . ?
C170 C175 H175 120.0 . . ?
C173 C176 H17A 109.5 . . ?
C173 C176 H17B 109.5 . . ?
H17A C176 H17B 109.5 . . ?
C173 C176 H17C 109.5 . . ?
H17A C176 H17C 109.5 . . ?
H17B C176 H17C 109.5 . . ?
N4 C177 C178 119.7(5) . . ?
N4 C177 C182 120.4(5) . . ?
C178 C177 C182 119.9(5) . . ?
C179 C178 C177 119.1(6) . . ?
C179 C178 H178 120.4 . . ?
C177 C178 H178 120.4 . . ?
C180 C179 C178 122.0(6) . . ?
C180 C179 H179 119.0 . . ?
C178 C179 H179 119.0 . . ?
C179 C180 C181 117.6(6) . . ?
C179 C180 C183 122.1(7) . . ?
C181 C180 C183 120.2(7) . . ?
C182 C181 C180 121.9(6) . . ?
C182 C181 H181 119.1 . . ?
C180 C181 H181 119.1 . . ?
C181 C182 C177 119.5(5) . . ?
C181 C182 H182 120.3 . . ?
C177 C182 H182 120.3 . . ?
C180 C183 H18A 109.5 . . ?
C180 C183 H18B 109.5 . . ?
H18A C183 H18B 109.5 . . ?
C180 C183 H18C 109.5 . . ?
H18A C183 H18C 109.5 . . ?
H18B C183 H18C 109.5 . . ?
C201 C200 H20D 109.5 . . ?
C201 C200 H20E 109.5 . . ?
H20D C200 H20E 109.5 . . ?
C201 C200 H20F 109.5 . . ?
H20D C200 H20F 109.5 . . ?
H20E C200 H20F 109.5 . . ?
N200 C201 C200 179.0(8) . . ?
N210 C210 C211 162(2) . . ?
C210 C211 H21D 109.5 . . ?
C210 C211 H21E 109.5 . . ?
H21D C211 H21E 109.5 . . ?
C210 C211 H21F 109.5 . . ?
H21D C211 H21F 109.5 . . ?
H21E C211 H21F 109.5 . . ?
N220 C220 C221 179.3(8) . . ?
C220 C221 H22D 109.5 . . ?
C220 C221 H22E 109.5 . . ?
H22D C221 H22E 109.5 . . ?
C220 C221 H22F 109.5 . . ?
H22D C221 H22F 109.5 . . ?
H22E C221 H22F 109.5 . . ?
N230 C230 C231 178.1(6) . . ?
C230 C231 H23C 109.5 . . ?
C230 C231 H23D 109.5 . . ?
H23C C231 H23D 109.5 . . ?
C230 C231 H23E 109.5 . . ?
H23C C231 H23E 109.5 . . ?
H23D C231 H23E 109.5 . . ?
N240 C240 C241 165.3(9) . . ?
N260 C260 C261 170.6(15) . . ?
C260 C261 H26A 109.5 . . ?
C260 C261 H26B 109.5 . . ?
H26A C261 H26B 109.5 . . ?
C260 C261 H26C 109.5 . . ?
H26A C261 H26C 109.5 . . ?
H26B C261 H26C 109.5 . . ?
N250 C250 C251 165.5(18) . . ?
C250 C251 H25A 109.5 . . ?
C250 C251 H25B 109.5 . . ?
H25A C251 H25B 109.5 . . ?
C250 C251 H25C 109.5 . . ?
H25A C251 H25C 109.5 . . ?
H25B C251 H25C 109.5 . . ?
C70 N1 V1 173.7(3) . . ?
C77 N2 V2 174.4(3) . . ?
C170 N3 V3 178.0(3) . . ?
C177 N4 V4 178.6(3) . . ?
C1 O1 V1 123.2(2) . . ?
C13 O2 V2 120.1(2) . . ?
C13 O2 V1 128.4(2) . . ?
V2 O2 V1 108.34(11) . . ?
C24 O3 V2 127.8(2) . . ?
C35 O4 C34 112.8(3) . . ?
C36 O5 V2 124.8(2) . . ?
C47 O6 V1 119.0(2) . . ?
C47 O6 V2 127.8(2) . . ?
V1 O6 V2 110.10(11) . . ?
C58 O7 V1 129.3(2) . . ?
C68 O8 C7 112.7(3) . . ?
C101 O9 V3 132.5(2) . . ?
C113 O10 V3 119.4(2) . . ?
C113 O10 V4 128.4(2) . . ?
V3 O10 V4 108.97(12) . . ?
C124 O11 V4 126.4(3) . . ?
C135 O12 C134 111.1(4) . . ?
C136 O13 V4 131.6(3) . . ?
C147 O14 V4 120.9(2) . . ?
C147 O14 V3 127.3(2) . . ?
V4 O14 V3 108.97(12) . . ?
C158 O15 V3 123.4(2) . . ?
C168 O16 C107 112.6(3) . . ?
N1 V1 O7 102.25(14) . . ?
N1 V1 O1 98.91(13) . . ?
O7 V1 O1 103.78(12) . . ?
N1 V1 O6 93.59(13) . . ?
O7 V1 O6 99.62(11) . . ?
O1 V1 O6 150.36(11) . . ?
N1 V1 O2 135.83(14) . . ?
O7 V1 O2 120.51(11) . . ?
O1 V1 O2 82.23(11) . . ?
O6 V1 O2 70.23(10) . . ?
N2 V2 O3 104.37(14) . . ?
N2 V2 O5 99.82(14) . . ?
O3 V2 O5 103.24(12) . . ?
N2 V2 O2 92.43(14) . . ?
O3 V2 O2 98.16(12) . . ?
O5 V2 O2 151.73(11) . . ?
N2 V2 O6 135.33(13) . . ?
O3 V2 O6 118.69(12) . . ?
O5 V2 O6 82.24(11) . . ?
O2 V2 O6 71.29(10) . . ?
N3 V3 O9 105.29(16) . . ?
N3 V3 O15 98.30(14) . . ?
O9 V3 O15 102.31(12) . . ?
N3 V3 O10 92.50(14) . . ?
O9 V3 O10 98.62(12) . . ?
O15 V3 O10 152.92(12) . . ?
N3 V3 O14 133.69(15) . . ?
O9 V3 O14 119.57(12) . . ?
O15 V3 O14 83.65(11) . . ?
O10 V3 O14 71.08(11) . . ?
N4 V4 O13 105.39(17) . . ?
N4 V4 O11 99.76(16) . . ?
O13 V4 O11 101.21(13) . . ?
N4 V4 O14 93.28(15) . . ?
O13 V4 O14 98.50(12) . . ?
O11 V4 O14 152.47(13) . . ?
N4 V4 O10 133.67(14) . . ?
O13 V4 O10 119.54(14) . . ?
O11 V4 O10 82.93(12) . . ?
O14 V4 O10 70.64(11) . . ?
Cl1 C300 Cl2 128.5(8) . . ?
Cl1 C300 H30A 105.2 . . ?
Cl2 C300 H30A 105.2 . . ?
Cl1 C300 H30B 105.2 . . ?
Cl2 C300 H30B 105.2 . . ?
H30A C300 H30B 105.9 . . ?

loop_
_geom_bond_atom_site_label_1
_geom_bond_atom_site_label_2
_geom_bond_distance
_geom_bond_site_symmetry_2
_geom_bond_publ_flag
C1 O1 1.363(4) . ?
C1 C6 1.392(5) . ?
C1 C2 1.396(5) . ?
C2 C3 1.394(5) . ?
C2 C7 1.501(5) . ?
C3 C4 1.394(6) . ?
C3 H3 0.9500 . ?
C4 C5 1.396(6) . ?
C4 C8 1.538(5) . ?
C5 C6 1.400(5) . ?
C5 H5 0.9500 . ?
C6 C12 1.515(5) . ?
C7 O8 1.430(5) . ?
C7 H7A 0.9900 . ?
C7 H7B 0.9900 . ?
C8 C11 1.523(6) . ?
C8 C10 1.534(7) . ?
C8 C9 1.541(6) . ?
C9 H9A 0.9800 . ?
C9 H9B 0.9800 . ?
C9 H9C 0.9800 . ?
C10 H10A 0.9800 . ?
C10 H10B 0.9800 . ?
C10 H10C 0.9800 . ?
C11 H11A 0.9800 . ?
C11 H11B 0.9800 . ?
C11 H11C 0.9800 . ?
C12 C14 1.516(5) . ?
C12 H12A 0.9900 . ?
C12 H12B 0.9900 . ?
C13 O2 1.388(4) . ?
C13 C18 1.399(5) . ?
C13 C14 1.410(5) . ?
C14 C15 1.395(5) . ?
C15 C16 1.392(5) . ?
C15 H15 0.9500 . ?
C16 C17 1.385(6) . ?
C16 C19 1.535(5) . ?
C17 C18 1.395(5) . ?
C17 H17 0.9500 . ?
C18 C23 1.530(5) . ?
C19 C20 1.502(8) . ?
C19 C22 1.528(7) . ?
C19 C21 1.538(8) . ?
C20 H20A 0.9800 . ?
C20 H20B 0.9800 . ?
C20 H20C 0.9800 . ?
C21 H21A 0.9800 . ?
C21 H21B 0.9800 . ?
C21 H21C 0.9800 . ?
C22 H22A 0.9800 . ?
C22 H22B 0.9800 . ?
C22 H22C 0.9800 . ?
C23 C25 1.510(6) . ?
C23 H23A 0.9900 . ?
C23 H23B 0.9900 . ?
C24 O3 1.367(5) . ?
C24 C25 1.397(6) . ?
C24 C29 1.402(6) . ?
C25 C26 1.408(6) . ?
C26 C27 1.414(7) . ?
C26 H26 0.9500 . ?
C27 C28 1.383(7) . ?
C27 C30 1.549(7) . ?
C28 C29 1.396(6) . ?
C28 H28 0.9500 . ?
C29 C34 1.491(6) . ?
C30 C31 1.475(10) . ?
C30 C32 1.505(10) . ?
C30 C33 1.537(9) . ?
C31 H31A 0.9800 . ?
C31 H31B 0.9800 . ?
C31 H31C 0.9800 . ?
C32 H32A 0.9800 . ?
C32 H32B 0.9800 . ?
C32 H32C 0.9800 . ?
C33 H33A 0.9800 . ?
C33 H33B 0.9800 . ?
C33 H33C 0.9800 . ?
C34 O4 1.433(5) . ?
C34 H34A 0.9900 . ?
C34 H34B 0.9900 . ?
C35 O4 1.433(5) . ?
C35 C37 1.499(5) . ?
C35 H35A 0.9900 . ?
C35 H35B 0.9900 . ?
C36 O5 1.364(4) . ?
C36 C37 1.388(6) . ?
C36 C41 1.399(5) . ?
C37 C38 1.390(6) . ?
C38 C39 1.399(6) . ?
C38 H38 0.9500 . ?
C39 C40 1.388(6) . ?
C39 C42 1.540(6) . ?
C40 C41 1.394(5) . ?
C40 H40 0.9500 . ?
C41 C46 1.522(5) . ?
C42 C43 1.511(7) . ?
C42 C45 1.519(6) . ?
C42 C44 1.537(7) . ?
C43 H43A 0.9800 . ?
C43 H43B 0.9800 . ?
C43 H43C 0.9800 . ?
C44 H44A 0.9800 . ?
C44 H44B 0.9800 . ?
C44 H44C 0.9800 . ?
C45 H45A 0.9800 . ?
C45 H45B 0.9800 . ?
C45 H45C 0.9800 . ?
C46 C48 1.528(5) . ?
C46 H46A 0.9900 . ?
C46 H46B 0.9900 . ?
C47 O6 1.388(4) . ?
C47 C48 1.394(5) . ?
C47 C52 1.401(5) . ?
C48 C49 1.390(5) . ?
C49 C50 1.405(5) . ?
C49 H49 0.9500 . ?
C50 C51 1.379(5) . ?
C50 C53 1.537(5) . ?
C51 C52 1.400(5) . ?
C51 H51 0.9500 . ?
C52 C57 1.521(5) . ?
C53 C56 1.525(6) . ?
C53 C54 1.537(6) . ?
C53 C55 1.539(6) . ?
C54 H54A 0.9800 . ?
C54 H54B 0.9800 . ?
C54 H54C 0.9800 . ?
C55 H55A 0.9800 . ?
C55 H55B 0.9800 . ?
C55 H55C 0.9800 . ?
C56 H56A 0.9800 . ?
C56 H56B 0.9800 . ?
C56 H56C 0.9800 . ?
C57 C59 1.519(6) . ?
C57 H57A 0.9900 . ?
C57 H57B 0.9900 . ?
C58 O7 1.374(4) . ?
C58 C59 1.391(5) . ?
C58 C63 1.392(5) . ?
C59 C60 1.396(5) . ?
C60 C61 1.391(6) . ?
C60 H60 0.9500 . ?
C61 C62 1.403(6) . ?
C61 C64 1.539(6) . ?
C62 C63 1.394(6) . ?
C62 H62 0.9500 . ?
C63 C68 1.504(5) . ?
C64 C67A 1.417(10) . ?
C64 C65B 1.456(8) . ?
C64 C66B 1.509(8) . ?
C64 C65A 1.576(10) . ?
C64 C67B 1.621(8) . ?
C64 C66A 1.640(10) . ?
C65A H65A 0.9800 . ?
C65A H65B 0.9800 . ?
C65A H65C 0.9800 . ?
C66A H66A 0.9800 . ?
C66A H66B 0.9800 . ?
C66A H66C 0.9800 . ?
C67A H67A 0.9800 . ?
C67A H67B 0.9800 . ?
C67A H67C 0.9800 . ?
C66B H66D 0.9800 . ?
C66B H66E 0.9800 . ?
C66B H66F 0.9800 . ?
C67B H67D 0.9800 . ?
C67B H67E 0.9800 . ?
C67B H67F 0.9800 . ?
C65B H65D 0.9800 . ?
C65B H65E 0.9800 . ?
C65B H65F 0.9800 . ?
C68 O8 1.428(4) . ?
C68 H68A 0.9900 . ?
C68 H68B 0.9900 . ?
C70 N1 1.385(5) . ?
C70 C75 1.395(6) . ?
C70 C71 1.399(6) . ?
C71 C72 1.375(6) . ?
C71 H71 0.9500 . ?
C72 C73 1.397(7) . ?
C72 H72 0.9500 . ?
C73 C74 1.384(7) . ?
C73 C76 1.506(7) . ?
C74 C75 1.381(6) . ?
C74 H74 0.9500 . ?
C75 H75 0.9500 . ?
C76 H76A 0.9800 . ?
C76 H76B 0.9800 . ?
C76 H76C 0.9800 . ?
C77 N2 1.381(5) . ?
C77 C78 1.396(6) . ?
C77 C82 1.401(6) . ?
C78 C79 1.394(6) . ?
C78 H78 0.9500 . ?
C79 C80 1.396(6) . ?
C79 H79 0.9500 . ?
C80 C81 1.367(7) . ?
C80 C83 1.511(6) . ?
C81 C82 1.382(6) . ?
C81 H81 0.9500 . ?
C82 H82 0.9500 . ?
C83 H83A 0.9800 . ?
C83 H83B 0.9800 . ?
C83 H83C 0.9800 . ?
C101 O9 1.363(5) . ?
C101 C102 1.391(6) . ?
C101 C106 1.394(5) . ?
C102 C103 1.401(6) . ?
C102 C107 1.498(6) . ?
C103 C104 1.398(6) . ?
C103 H103 0.9500 . ?
C104 C105 1.391(7) . ?
C104 C108 1.524(7) . ?
C105 C106 1.387(6) . ?
C105 H105 0.9500 . ?
C106 C169 1.515(6) . ?
C107 O16 1.435(5) . ?
C107 H10D 0.9900 . ?
C107 H10E 0.9900 . ?
C108 C110 1.471(9) . ?
C108 C111 1.471(8) . ?
C108 C109 1.601(9) . ?
C109 H10F 0.9800 . ?
C109 H10G 0.9800 . ?
C109 H10H 0.9800 . ?
C110 H11D 0.9800 . ?
C110 H11E 0.9800 . ?
C110 H11F 0.9800 . ?
C111 H11G 0.9800 . ?
C111 H11H 0.9800 . ?
C111 H11I 0.9800 . ?
C169 C114 1.517(6) . ?
C169 H16A 0.9900 . ?
C169 H16B 0.9900 . ?
C113 O10 1.391(5) . ?
C113 C118 1.398(6) . ?
C113 C114 1.399(6) . ?
C114 C115 1.397(6) . ?
C115 C116 1.389(6) . ?
C115 H115 0.9500 . ?
C116 C117 1.393(7) . ?
C116 C119 1.547(7) . ?
C117 C118 1.398(6) . ?
C117 H117 0.9500 . ?
C118 C123 1.518(6) . ?
C119 C12E 1.423(14) . ?
C119 C12A 1.489(11) . ?
C119 C12C 1.520(11) . ?
C119 C12D 1.532(15) . ?
C119 C12B 1.598(11) . ?
C119 C12F 1.661(14) . ?
C12D H12C 0.9800 . ?
C12D H12D 0.9800 . ?
C12D H12E 0.9800 . ?
C12E H12F 0.9800 . ?
C12E H12G 0.9800 . ?
C12E H12H 0.9800 . ?
C12F H12I 0.9800 . ?
C12F H12J 0.9800 . ?
C12F H12K 0.9800 . ?
C12A H12L 0.9800 . ?
C12A H12M 0.9800 . ?
C12A H12N 0.9800 . ?
C12C H12O 0.9800 . ?
C12C H12P 0.9800 . ?
C12C H12Q 0.9800 . ?
C12B H12R 0.9800 . ?
C12B H12S 0.9800 . ?
C12B H12T 0.9800 . ?
C123 C125 1.521(6) . ?
C123 H12U 0.9900 . ?
C123 H12V 0.9900 . ?
C124 O11 1.357(5) . ?
C124 C125 1.394(6) . ?
C124 C129 1.397(6) . ?
C125 C126 1.391(6) . ?
C126 C127 1.403(7) . ?
C126 H126 0.9500 . ?
C127 C128 1.395(7) . ?
C127 C130 1.530(9) . ?
C128 C129 1.382(7) . ?
C128 H128 0.9500 . ?
C129 C134 1.506(6) . ?
C130 C13E 1.169(14) . ?
C130 C13C 1.420(12) . ?
C130 C13A 1.537(12) . ?
C130 C13D 1.557(14) . ?
C130 C13B 1.727(14) . ?
C130 C13F 1.985(17) . ?
C13D H13A 0.9800 . ?
C13D H13B 0.9800 . ?
C13D H13C 0.9800 . ?
C13F H13D 0.9800 . ?
C13F H13E 0.9800 . ?
C13F H13F 0.9800 . ?
C13E H13G 0.9800 . ?
C13E H13H 0.9800 . ?
C13E H13I 0.9800 . ?
C13A H13J 0.9800 . ?
C13A H13K 0.9800 . ?
C13A H13L 0.9800 . ?
C13C H13M 0.9800 . ?
C13C H13N 0.9800 . ?
C13C H13O 0.9800 . ?
C13B H13P 0.9800 . ?
C13B H13Q 0.9800 . ?
C13B H13R 0.9800 . ?
C134 O12 1.449(6) . ?
C134 H13S 0.9900 . ?
C134 H13T 0.9900 . ?
C135 O12 1.429(5) . ?
C135 C137 1.518(7) . ?
C135 H13U 0.9900 . ?
C135 H13V 0.9900 . ?
C136 O13 1.367(5) . ?
C136 C137 1.387(6) . ?
C136 C141 1.397(6) . ?
C137 C138 1.389(7) . ?
C138 C139 1.398(7) . ?
C138 H138 0.9500 . ?
C139 C140 1.382(7) . ?
C139 C142 1.530(7) . ?
C140 C141 1.390(6) . ?
C140 H140 0.9500 . ?
C141 C146 1.523(6) . ?
C142 C145 1.517(8) . ?
C142 C144 1.536(9) . ?
C142 C143 1.536(8) . ?
C143 H14A 0.9800 . ?
C143 H14B 0.9800 . ?
C143 H14C 0.9800 . ?
C144 H14D 0.9800 . ?
C144 H14E 0.9800 . ?
C144 H14F 0.9800 . ?
C145 H14G 0.9800 . ?
C145 H14H 0.9800 . ?
C145 H14I 0.9800 . ?
C146 C148 1.519(6) . ?
C146 H14J 0.9900 . ?
C146 H14K 0.9900 . ?
C147 O14 1.382(5) . ?
C147 C152 1.398(6) . ?
C147 C148 1.399(5) . ?
C148 C149 1.388(6) . ?
C149 C150 1.388(7) . ?
C149 H149 0.9500 . ?
C150 C151 1.392(6) . ?
C150 C153 1.538(6) . ?
C151 C152 1.394(6) . ?
C151 H151 0.9500 . ?
C152 C157 1.520(6) . ?
C153 C156 1.508(9) . ?
C153 C154 1.524(7) . ?
C153 C155 1.552(8) . ?
C154 H15A 0.9800 . ?
C154 H15B 0.9800 . ?
C154 H15C 0.9800 . ?
C155 H15D 0.9800 . ?
C155 H15E 0.9800 . ?
C155 H15F 0.9800 . ?
C156 H15G 0.9800 . ?
C156 H15H 0.9800 . ?
C156 H15I 0.9800 . ?
C157 C159 1.522(6) . ?
C157 H15J 0.9900 . ?
C157 H15K 0.9900 . ?
C158 O15 1.356(5) . ?
C158 C163 1.395(5) . ?
C158 C159 1.410(6) . ?
C159 C160 1.385(6) . ?
C160 C161 1.393(6) . ?
C160 H160 0.9500 . ?
C161 C162 1.394(6) . ?
C161 C164 1.533(6) . ?
C162 C163 1.409(6) . ?
C162 H162 0.9500 . ?
C163 C168 1.501(6) . ?
C164 C165 1.529(8) . ?
C164 C166 1.529(7) . ?
C164 C167 1.541(7) . ?
C165 H16C 0.9800 . ?
C165 H16D 0.9800 . ?
C165 H16E 0.9800 . ?
C166 H16F 0.9800 . ?
C166 H16G 0.9800 . ?
C166 H16H 0.9800 . ?
C167 H16I 0.9800 . ?
C167 H16J 0.9800 . ?
C167 H16K 0.9800 . ?
C168 O16 1.434(5) . ?
C168 H16Q 0.9900 . ?
C168 H16R 0.9900 . ?
C170 N3 1.380(5) . ?
C170 C171 1.383(6) . ?
C170 C175 1.397(6) . ?
C171 C172 1.388(6) . ?
C171 H171 0.9500 . ?
C172 C173 1.394(7) . ?
C172 H172 0.9500 . ?
C173 C174 1.379(7) . ?
C173 C176 1.516(7) . ?
C174 C175 1.377(7) . ?
C174 H174 0.9500 . ?
C175 H175 0.9500 . ?
C176 H17A 0.9800 . ?
C176 H17B 0.9800 . ?
C176 H17C 0.9800 . ?
C177 N4 1.392(6) . ?
C177 C178 1.397(7) . ?
C177 C182 1.406(7) . ?
C178 C179 1.395(9) . ?
C178 H178 0.9500 . ?
C179 C180 1.376(10) . ?
C179 H179 0.9500 . ?
C180 C181 1.416(10) . ?
C180 C183 1.531(10) . ?
C181 C182 1.366(8) . ?
C181 H181 0.9500 . ?
C182 H182 0.9500 . ?
C183 H18A 0.9800 . ?
C183 H18B 0.9800 . ?
C183 H18C 0.9800 . ?
C200 C201 1.442(9) . ?
C200 H20D 0.9800 . ?
C200 H20E 0.9800 . ?
C200 H20F 0.9800 . ?
C201 N200 1.155(8) . ?
C210 N210 1.234(15) . ?
C210 C211 1.355(13) . ?
C211 H21D 0.9800 . ?
C211 H21E 0.9800 . ?
C211 H21F 0.9800 . ?
C220 N220 1.125(7) . ?
C220 C221 1.430(7) . ?
C221 H22D 0.9800 . ?
C221 H22E 0.9800 . ?
C221 H22F 0.9800 . ?
C230 N230 1.126(7) . ?
C230 C231 1.431(8) . ?
C231 H23C 0.9800 . ?
C231 H23D 0.9800 . ?
C231 H23E 0.9800 . ?
C240 N240 1.082(9) . ?
C240 C241 1.572(14) . ?
C260 N260 1.044(15) . ?
C260 C261 1.48(2) . ?
C261 H26A 0.9800 . ?
C261 H26B 0.9800 . ?
C261 H26C 0.9800 . ?
C250 N250 1.089(12) . ?
C250 C251 1.409(15) . ?
C251 H25A 0.9800 . ?
C251 H25B 0.9800 . ?
C251 H25C 0.9800 . ?
N1 V1 1.652(3) . ?
N2 V2 1.656(3) . ?
N3 V3 1.652(3) . ?
N4 V4 1.650(4) . ?
O1 V1 1.837(3) . ?
O2 V2 2.012(3) . ?
O2 V1 2.095(3) . ?
O3 V2 1.787(3) . ?
O5 V2 1.839(3) . ?
O6 V1 2.016(3) . ?
O6 V2 2.047(3) . ?
O7 V1 1.786(3) . ?
O9 V3 1.779(3) . ?
O10 V3 2.022(3) . ?
O10 V4 2.055(3) . ?
O11 V4 1.823(3) . ?
O13 V4 1.787(3) . ?
O14 V4 2.033(3) . ?
O14 V3 2.044(3) . ?
O15 V3 1.838(3) . ?
C300 Cl1 1.472(18) . ?
C300 Cl2 1.690(11) . ?
C300 H30A 0.9900 . ?
C300 H30B 0.9900 . ?
